data_7224013
loop_
_publ_author_name
'Thu\'ery, Pierre'
'Harrowfield, Jack'

_publ_section_title
;
 Counter-ion control of structure in uranyl ion complexes with
 2,5-thiophenedicarboxylate
;
_journal_issue 9
_journal_name_full CrystEngComm
_journal_page_first 1550
_journal_paper_doi 10.1039/C5CE02294K
_journal_volume 18
_journal_year 2016
_chemical_formula_sum 'C136 H104 Ag5 N21 O41 S6 U4'
_chemical_formula_weight 4372.23
_space_group_crystal_system orthorhombic
_space_group_IT_number 19
_space_group_name_Hall 'P 2ac 2ab'
_space_group_name_H-M_alt 'P 21 21 21'
_symmetry_space_group_name_Hall 'P 2ac 2ab'
_symmetry_space_group_name_H-M 'P 21 21 21'
_atom_sites_solution_hydrogens mixed
_audit_creation_method SHELXL-2014
_audit_update_record
;
2015-11-19 deposited with the CCDC.
2016-01-25 downloaded from the CCDC.
;
_cell_angle_alpha 90
_cell_angle_beta 90
_cell_angle_gamma 90
_cell_formula_units_Z 4
_cell_length_a 18.4849(2)
_cell_length_b 26.8834(6)
_cell_length_c 31.5917(8)
_cell_measurement_reflns_used 327711
_cell_measurement_temperature 150(2)
_cell_measurement_theta_max 25.68
_cell_measurement_theta_min 2.99
_cell_volume 15699.1(6)
_computing_cell_refinement 'HKL2000 (Otwinowski & Minor, 1997)'
_computing_data_collection 'COLLECT (Nonius, 1998)'
_computing_data_reduction 'HKL2000 (Otwinowski & Minor, 1997)'
_computing_molecular_graphics 'SHELXTL (Sheldrick, 2008)'
_computing_publication_material 'SHELXTL (Sheldrick, 2008); PLATON (Spek, 2003)'
_computing_structure_refinement 'SHELXL (Sheldrick, 2015)'
_computing_structure_solution 'SHELXT (Sheldrick, 2015)'
_diffrn_ambient_temperature 150(2)
_diffrn_measured_fraction_theta_full 0.996
_diffrn_measured_fraction_theta_max 0.996
_diffrn_measurement_device_type 'Nonius Kappa-CCD area-detector diffractometer'
_diffrn_measurement_method 'one \f and five \w scans with 2\% steps (343 frames)'
_diffrn_radiation_monochromator graphite
_diffrn_radiation_source 'fine-focus sealed tube'
_diffrn_radiation_type MoK\a
_diffrn_radiation_wavelength 0.71073
_diffrn_reflns_av_R_equivalents 0.0338
_diffrn_reflns_av_unetI/netI 0.0450
_diffrn_reflns_laue_measured_fraction_full 0.996
_diffrn_reflns_laue_measured_fraction_max 0.996
_diffrn_reflns_limit_h_max 22
_diffrn_reflns_limit_h_min -22
_diffrn_reflns_limit_k_max 32
_diffrn_reflns_limit_k_min -32
_diffrn_reflns_limit_l_max 38
_diffrn_reflns_limit_l_min -38
_diffrn_reflns_number 327711
_diffrn_reflns_point_group_measured_fraction_full 0.997
_diffrn_reflns_point_group_measured_fraction_max 0.997
_diffrn_reflns_theta_full 25.242
_diffrn_reflns_theta_max 25.681
_diffrn_reflns_theta_min 2.991
_diffrn_standards_decay_% 0
_diffrn_standards_interval_time 0
_diffrn_standards_number 0
_exptl_absorpt_coefficient_mu 4.881
_exptl_absorpt_correction_T_max 0.530
_exptl_absorpt_correction_T_min 0.433
_exptl_absorpt_correction_type multi-scan
_exptl_absorpt_process_details 'SCALEPACK (Otwinowski & Minor, 1997)'
_exptl_crystal_colour 'translucent light yellow'
_exptl_crystal_density_diffrn 1.850
_exptl_crystal_description parallelepiped
_exptl_crystal_F_000 8376
_exptl_crystal_size_max 0.16
_exptl_crystal_size_mid 0.13
_exptl_crystal_size_min 0.13
_refine_diff_density_max 1.022
_refine_diff_density_min -0.896
_refine_diff_density_rms 0.125
_refine_ls_abs_structure_details
;
Refined as an inversion twin.
;
_refine_ls_abs_structure_Flack 0.018(5)
_refine_ls_extinction_method none
_refine_ls_goodness_of_fit_ref 1.025
_refine_ls_hydrogen_treatment constr
_refine_ls_matrix_type full
_refine_ls_number_parameters 1910
_refine_ls_number_reflns 29722
_refine_ls_number_restraints 320
_refine_ls_restrained_S_all 1.034
_refine_ls_R_factor_all 0.0592
_refine_ls_R_factor_gt 0.0446
_refine_ls_shift/su_max 0.001
_refine_ls_shift/su_mean 0.000
_refine_ls_structure_factor_coef Fsqd
_refine_ls_weighting_details 'w=1/[\s^2^(Fo^2^)+(0.0516P)^2^+55.5132P] where P=(Fo^2^+2Fc^2^)/3'
_refine_ls_weighting_scheme calc
_refine_ls_wR_factor_gt 0.1066
_refine_ls_wR_factor_ref 0.1107
_reflns_Friedel_coverage 0.864
_reflns_friedel_fraction_full 0.999
_reflns_friedel_fraction_max 0.999
_reflns_number_gt 24835
_reflns_number_total 29722
_reflns_threshold_expression 'I > 2\s(I)'
_cod_data_source_file c5ce02294k1.cif
_cod_data_source_block 6
_cod_depositor_comments 'Adding full bibliography for 7224008--7224013.cif.'
_cod_database_code 7224013
_shelx_space_group_comment
;
The symmetry employed for this shelxl refinement is uniquely defined
by the following loop, which should always be used as a source of
symmetry information in preference to the above space-group names.
They are only intended as comments.
;
_shelxl_version_number 2014-3

loop_
_space_group_symop_operation_xyz
'x, y, z'
'-x+1/2, -y, z+1/2'
'-x, y+1/2, -z+1/2'
'x+1/2, -y+1/2, -z'

loop_
_atom_site_label
_atom_site_type_symbol
_atom_site_fract_x
_atom_site_fract_y
_atom_site_fract_z
_atom_site_U_iso_or_equiv
_atom_site_adp_type
_atom_site_occupancy
_atom_site_site_symmetry_order
_atom_site_calc_flag
_atom_site_refinement_flags_posn
_atom_site_refinement_flags_adp
_atom_site_refinement_flags_occupancy
U1 U 0.08577(2) 0.67056(2) 0.45736(2) 0.03659(12) Uani 1 1 d . . .
U2 U 0.06864(2) 0.32654(2) 0.30027(2) 0.03494(11) Uani 1 1 d . . .
U3 U 0.56933(2) 0.17995(2) 0.19655(2) 0.03868(12) Uani 1 1 d . . .
U4 U 0.56028(2) -0.16987(2) 0.04717(2) 0.03434(11) Uani 1 1 d . . .
Ag1 Ag 1.03560(8) 0.50439(5) 0.13003(4) 0.0699(4) Uani 1 1 d . . .
Ag2 Ag 0.79375(7) 0.49672(4) 0.10836(4) 0.0602(3) Uani 1 1 d . . .
Ag3 Ag 0.62033(8) 0.51748(5) 0.12017(4) 0.0686(4) Uani 1 1 d . . .
Ag4 Ag 0.42279(9) 0.49966(5) 0.12752(4) 0.0784(4) Uani 1 1 d . . .
Ag5 Ag 0.22005(11) 0.48764(7) 0.14082(6) 0.1110(7) Uani 1 1 d . . .
S1 S 0.06954(17) 0.49303(12) 0.38473(10) 0.0394(7) Uani 1 1 d . . .
S2 S 0.34129(17) 0.75105(12) 0.48920(12) 0.0417(8) Uani 1 1 d . . .
S3 S 0.32414(18) 0.25566(12) 0.25316(11) 0.0388(7) Uani 1 1 d . . .
S4 S -0.17594(17) 0.25507(12) 0.23915(11) 0.0399(8) Uani 1 1 d . . .
S5 S 0.55706(16) 0.00755(11) 0.11601(10) 0.0362(7) Uani 1 1 d . . .
S6 S 0.31638(17) -0.25680(12) -0.00166(12) 0.0378(7) Uani 1 1 d . . .
O1 O 0.0703(5) 0.7082(3) 0.4133(3) 0.051(2) Uani 1 1 d . . .
O2 O 0.1010(5) 0.6329(4) 0.5019(3) 0.054(3) Uani 1 1 d . . .
O3 O 0.0782(5) 0.3723(3) 0.2597(3) 0.047(2) Uani 1 1 d . . .
O4 O 0.0587(5) 0.2810(3) 0.3403(3) 0.046(2) Uani 1 1 d . . .
O5 O 0.5596(5) 0.2231(3) 0.1543(3) 0.049(2) Uani 1 1 d . . .
O6 O 0.5794(5) 0.1370(3) 0.2386(3) 0.049(2) Uani 1 1 d . . .
O7 O 0.5665(5) -0.1310(3) 0.0021(3) 0.048(2) Uani 1 1 d . . .
O8 O 0.5547(5) -0.2088(3) 0.0920(3) 0.044(2) Uani 1 1 d . . .
O9 O 0.0995(5) 0.5966(3) 0.4129(3) 0.053(3) Uani 1 1 d . . .
O10 O -0.0107(4) 0.6139(3) 0.4341(4) 0.057(3) Uani 1 1 d . . .
O11 O -0.0268(4) 0.3793(3) 0.3326(3) 0.045(2) Uani 1 1 d . . .
O12 O 0.0878(4) 0.3921(3) 0.3537(3) 0.041(2) Uani 1 1 d . . .
O13 O 0.1915(4) 0.7201(3) 0.4760(3) 0.042(2) Uani 1 1 d . . .
O14 O 0.2116(4) 0.6574(3) 0.4336(3) 0.050(2) Uani 1 1 d . . .
O15 O 0.4654(5) 0.8070(4) 0.5171(4) 0.057(3) Uani 1 1 d . . .
O16 O 0.5527(4) 0.7576(3) 0.4956(3) 0.046(2) Uani 1 1 d . . .
O17 O 0.1957(4) 0.3379(3) 0.3216(3) 0.044(2) Uani 1 1 d . . .
O18 O 0.1754(5) 0.2835(4) 0.2717(3) 0.057(3) Uani 1 1 d . . .
O19 O 0.4481(5) 0.2019(4) 0.2196(3) 0.054(3) Uani 1 1 d . . .
O20 O 0.5355(5) 0.2443(4) 0.2505(3) 0.051(3) Uani 1 1 d . . .
O21 O 0.0334(5) 0.2650(3) 0.2446(3) 0.046(2) Uani 1 1 d . . .
O22 O -0.0530(5) 0.3060(3) 0.2752(3) 0.044(2) Uani 1 1 d . . .
O23 O -0.3245(5) 0.2261(3) 0.2202(3) 0.049(2) Uani 1 1 d . . .
O24 O -0.3033(4) 0.1670(3) 0.1746(3) 0.043(2) Uani 1 1 d . . .
O25 O 0.5843(4) 0.1085(3) 0.1481(3) 0.042(2) Uani 1 1 d . . .
O26 O 0.4731(5) 0.1280(3) 0.1647(3) 0.045(2) Uani 1 1 d . . .
O27 O 0.5784(5) -0.0955(3) 0.0900(3) 0.048(2) Uani 1 1 d . . .
O28 O 0.4649(5) -0.1137(3) 0.0756(3) 0.050(2) Uani 1 1 d . . .
O29 O 0.4380(5) -0.1977(3) 0.0276(3) 0.048(2) Uani 1 1 d . . .
O30 O 0.5265(4) -0.2396(3) -0.0010(3) 0.044(2) Uani 1 1 d . . .
O31 O 0.1660(4) -0.2838(3) -0.0211(3) 0.045(2) Uani 1 1 d . . .
O32 O 0.1886(4) -0.3439(4) -0.0672(3) 0.050(2) Uani 1 1 d . . .
O33 O 0.2502(13) -0.0168(8) 0.1567(8) 0.220(8) Uani 1 1 d D U .
O34 O 0.2025(12) 0.0569(8) 0.1711(6) 0.194(8) Uani 1 1 d D U .
O35 O 0.2465(10) 0.0399(9) 0.1070(6) 0.186(8) Uani 1 1 d D U .
O36 O -0.1409(11) 0.6833(8) 0.4137(7) 0.074(7) Uani 0.5 1 d . . P
H36A H -0.1912 0.6843 0.4046 0.089 Uiso 0.5 1 d R U P
H36B H -0.1056 0.6964 0.3954 0.089 Uiso 0.5 1 d R U P
O37 O -0.1340(9) 0.5831(6) 0.4928(7) 0.137(7) Uani 1 1 d . . .
O38 O 0.2724(8) 0.5711(4) 0.3862(4) 0.082(4) Uani 1 1 d . . .
O39 O 0.6200(6) 0.6764(5) 0.4499(4) 0.090(4) Uani 1 1 d . . .
H39A H 0.6143 0.6881 0.4230 0.108 Uiso 1 1 d R U .
H39B H 0.6521 0.6512 0.4507 0.108 Uiso 1 1 d R U .
O40 O 0.1434(15) 0.1808(8) 0.2312(7) 0.081(7) Uani 0.5 1 d . . P
H40A H 0.1770 0.1633 0.2515 0.097 Uiso 0.5 1 d R U P
H40B H 0.1725 0.1995 0.2108 0.097 Uiso 0.5 1 d R U P
O41 O 0.3583(11) 0.1990(6) 0.1345(6) 0.054(5) Uani 0.5 1 d . . P
O42 O 0.2306(14) 0.1021(8) 0.2537(6) 0.073(7) Uani 0.5 1 d . . P
O43 O 0.2564(11) 0.1147(10) 0.0452(7) 0.081(7) Uani 0.5 1 d . U P
O44 O 0.0802(17) 0.1388(10) 0.1644(7) 0.102(10) Uani 0.5 1 d . . P
N2 N 1.0590(8) 0.5939(5) 0.1296(4) 0.060(3) Uani 1 1 d . . .
N3 N 0.9848(6) 0.4795(5) 0.0671(4) 0.053(3) Uani 1 1 d . . .
N4 N 1.0449(7) 0.4151(5) 0.1248(4) 0.055(3) Uani 1 1 d . . .
N5 N 0.8475(6) 0.5754(4) 0.1150(4) 0.049(3) Uani 1 1 d . . .
N6 N 0.7703(6) 0.5397(4) 0.0469(4) 0.045(3) Uani 1 1 d . . .
N7 N 0.8183(6) 0.4126(4) 0.0990(4) 0.048(3) Uani 1 1 d . . .
N8 N 0.8046(7) 0.4612(4) 0.1757(4) 0.059(3) Uani 1 1 d . . .
N9 N 0.6580(7) 0.6002(5) 0.1195(4) 0.056(3) Uani 1 1 d . . .
N10 N 0.5817(6) 0.5527(5) 0.0577(4) 0.055(3) Uani 1 1 d . . .
N13 N 0.4428(8) 0.5858(5) 0.1238(5) 0.069(4) Uani 1 1 d . . .
N14 N 0.3831(7) 0.5273(5) 0.0633(4) 0.058(3) Uani 1 1 d . . .
N15 N 0.4449(8) 0.4160(5) 0.1328(5) 0.064(4) Uani 1 1 d . . .
N16 N 0.4157(7) 0.4769(5) 0.1982(4) 0.065(4) Uani 1 1 d . . .
N17 N 0.2151(10) 0.4952(7) 0.2150(5) 0.101(6) Uani 1 1 d . . .
N18 N 0.2468(7) 0.5669(6) 0.1591(5) 0.078(4) Uani 1 1 d . . .
N19 N 0.1790(7) 0.4787(6) 0.0704(5) 0.068(4) Uani 1 1 d . . .
N20 N 0.2426(7) 0.4087(7) 0.1208(5) 0.078(4) Uani 1 1 d . U .
N21 N 0.2371(16) 0.0284(8) 0.1458(7) 0.185(7) Uani 1 1 d D U .
C1 C 0.0338(6) 0.5845(5) 0.4156(5) 0.044(3) Uani 1 1 d . . .
C2 C 0.0081(7) 0.5374(5) 0.3987(5) 0.045(3) Uani 1 1 d . . .
C3 C -0.0631(7) 0.5227(5) 0.3915(4) 0.044(3) Uani 1 1 d . . .
H3 H -0.1041 0.5430 0.3970 0.053 Uiso 1 1 calc R U .
C4 C -0.0668(7) 0.4745(5) 0.3752(4) 0.046(3) Uani 1 1 d . . .
H4 H -0.1108 0.4580 0.3685 0.055 Uiso 1 1 calc R U .
C5 C 0.0012(6) 0.4535(5) 0.3701(4) 0.039(3) Uani 1 1 d . . .
C6 C 0.0216(7) 0.4050(5) 0.3519(4) 0.041(3) Uani 1 1 d . . .
C7 C 0.2335(6) 0.6936(4) 0.4559(5) 0.040(3) Uani 1 1 d . . .
C8 C 0.3123(6) 0.7042(4) 0.4575(4) 0.036(3) Uani 1 1 d . . .
C9 C 0.3686(6) 0.6797(5) 0.4384(4) 0.038(3) Uani 1 1 d . . .
H9 H 0.3624 0.6532 0.4189 0.045 Uiso 1 1 calc R U .
C10 C 0.4367(6) 0.6983(4) 0.4508(4) 0.042(3) Uani 1 1 d . . .
H10 H 0.4816 0.6853 0.4412 0.050 Uiso 1 1 calc R U .
C11 C 0.4302(6) 0.7377(4) 0.4785(4) 0.035(3) Uani 1 1 d . . .
C12 C 0.4856(7) 0.7681(5) 0.4975(4) 0.041(3) Uani 1 1 d . . .
C13 C 0.2179(7) 0.3064(5) 0.2954(4) 0.040(3) Uani 1 1 d . . .
C14 C 0.2958(7) 0.2953(4) 0.2920(4) 0.039(3) Uani 1 1 d . . .
C15 C 0.3522(6) 0.3154(4) 0.3158(4) 0.040(3) Uani 1 1 d . . .
H15 H 0.3466 0.3396 0.3375 0.048 Uiso 1 1 calc R U .
C16 C 0.4186(6) 0.2947(5) 0.3029(4) 0.041(3) Uani 1 1 d . . .
H16 H 0.4634 0.3018 0.3163 0.049 Uiso 1 1 calc R U .
C17 C 0.4120(6) 0.2637(4) 0.2695(4) 0.039(3) Uani 1 1 d D . .
C18 C 0.4700(7) 0.2353(5) 0.2450(5) 0.052(4) Uani 1 1 d D . .
C19 C -0.0321(6) 0.2738(4) 0.2505(4) 0.035(3) Uani 1 1 d . . .
C20 C -0.0875(6) 0.2465(4) 0.2253(4) 0.036(3) Uani 1 1 d . . .
C21 C -0.0802(6) 0.2144(5) 0.1920(5) 0.045(3) Uani 1 1 d . . .
H21 H -0.0351 0.2067 0.1792 0.053 Uiso 1 1 calc R U .
C22 C -0.1468(7) 0.1940(5) 0.1787(5) 0.045(3) Uani 1 1 d . . .
H22 H -0.1519 0.1702 0.1567 0.054 Uiso 1 1 calc R U .
C23 C -0.2020(7) 0.2130(4) 0.2013(4) 0.041(3) Uani 1 1 d . . .
C24 C -0.2815(7) 0.2011(5) 0.1988(5) 0.041(3) Uani 1 1 d . . .
C25 C 0.5181(6) 0.0989(5) 0.1482(4) 0.036(3) Uani 1 1 d . . .
C26 C 0.4943(6) 0.0512(4) 0.1314(4) 0.033(3) Uani 1 1 d . . .
C27 C 0.4246(7) 0.0330(4) 0.1281(4) 0.039(3) Uani 1 1 d . . .
H27 H 0.3828 0.0518 0.1353 0.047 Uiso 1 1 calc R U .
C28 C 0.4216(6) -0.0167(5) 0.1128(4) 0.040(3) Uani 1 1 d . . .
H28 H 0.3783 -0.0348 0.1077 0.049 Uiso 1 1 calc R U .
C29 C 0.4907(6) -0.0350(5) 0.1064(4) 0.041(3) Uani 1 1 d . . .
C30 C 0.5119(6) -0.0824(5) 0.0903(4) 0.040(3) Uani 1 1 d . . .
C31 C 0.4602(7) -0.2321(5) 0.0037(4) 0.039(3) Uani 1 1 d . . .
C32 C 0.4040(7) -0.2610(5) -0.0180(4) 0.039(3) Uani 1 1 d . . .
C33 C 0.4113(6) -0.2925(5) -0.0530(4) 0.037(3) Uani 1 1 d . . .
H33 H 0.4563 -0.2994 -0.0663 0.044 Uiso 1 1 calc R U .
C34 C 0.3439(6) -0.3132(5) -0.0664(4) 0.038(3) Uani 1 1 d . . .
H34 H 0.3384 -0.3353 -0.0897 0.046 Uiso 1 1 calc R U .
C35 C 0.2886(6) -0.2971(4) -0.0414(4) 0.038(3) Uani 1 1 d . . .
C36 C 0.2097(6) -0.3091(5) -0.0428(4) 0.038(3) Uani 1 1 d . . .
N1 N 1.0352(8) 0.5320(5) 0.1971(3) 0.092(4) Uani 1 1 d G U .
C37 C 1.0235(9) 0.4993(4) 0.2305(5) 0.114(5) Uani 1 1 d G U .
H37 H 1.0116 0.4655 0.2249 0.137 Uiso 1 1 calc R U .
C38 C 1.0292(10) 0.5160(6) 0.2720(4) 0.143(6) Uani 1 1 d G U .
H38 H 1.0213 0.4936 0.2948 0.171 Uiso 1 1 calc R U .
C39 C 1.0467(10) 0.5654(7) 0.2801(3) 0.146(6) Uani 1 1 d G U .
H39 H 1.0506 0.5768 0.3085 0.175 Uiso 1 1 calc R U .
C40 C 1.0583(10) 0.5981(5) 0.2467(5) 0.123(6) Uani 1 1 d G U .
H40 H 1.0702 0.6318 0.2522 0.148 Uiso 1 1 calc R U .
C41 C 1.0526(9) 0.5813(5) 0.2052(4) 0.096(5) Uani 1 1 d G U .
C42 C 1.0641(9) 0.6139(6) 0.1692(5) 0.061(4) Uani 1 1 d . . .
C43 C 1.0728(9) 0.6652(7) 0.1739(6) 0.076(5) Uani 1 1 d . . .
H43 H 1.0753 0.6797 0.2013 0.091 Uiso 1 1 calc R U .
C44 C 1.0775(10) 0.6937(7) 0.1388(7) 0.078(5) Uani 1 1 d . . .
H44 H 1.0830 0.7287 0.1415 0.093 Uiso 1 1 calc R U .
C45 C 1.0745(9) 0.6727(6) 0.0999(6) 0.068(4) Uani 1 1 d . . .
H45 H 1.0794 0.6923 0.0750 0.081 Uiso 1 1 calc R U .
C46 C 1.0645(10) 0.6238(6) 0.0977(5) 0.066(4) Uani 1 1 d . . .
H46 H 1.0610 0.6095 0.0703 0.079 Uiso 1 1 calc R U .
C47 C 0.9596(9) 0.5120(8) 0.0386(5) 0.082(6) Uani 1 1 d . . .
H47 H 0.9556 0.5458 0.0470 0.098 Uiso 1 1 calc R U .
C48 C 0.9394(9) 0.5002(8) -0.0014(5) 0.072(5) Uani 1 1 d . . .
H48 H 0.9192 0.5239 -0.0204 0.086 Uiso 1 1 calc R U .
C49 C 0.9507(9) 0.4510(8) -0.0124(5) 0.076(5) Uani 1 1 d . . .
H49 H 0.9402 0.4412 -0.0406 0.091 Uiso 1 1 calc R U .
C50 C 0.9756(10) 0.4161(7) 0.0146(5) 0.071(5) Uani 1 1 d . . .
H50 H 0.9821 0.3826 0.0059 0.085 Uiso 1 1 calc R U .
C51 C 0.9913(7) 0.4312(6) 0.0555(5) 0.054(4) Uani 1 1 d . . .
C52 C 1.0171(8) 0.3954(6) 0.0896(5) 0.054(4) Uani 1 1 d . . .
C53 C 1.0089(10) 0.3441(6) 0.0844(6) 0.072(5) Uani 1 1 d . . .
H53 H 0.9871 0.3303 0.0597 0.086 Uiso 1 1 calc R U .
C54 C 1.0344(10) 0.3141(7) 0.1171(6) 0.074(5) Uani 1 1 d . . .
H54 H 1.0327 0.2789 0.1144 0.089 Uiso 1 1 calc R U .
C55 C 1.0614(10) 0.3349(8) 0.1526(6) 0.083(5) Uani 1 1 d . . .
H55 H 1.0785 0.3147 0.1751 0.099 Uiso 1 1 calc R U .
C56 C 1.0638(10) 0.3843(7) 0.1555(6) 0.073(5) Uani 1 1 d . . .
H56 H 1.0801 0.3984 0.1814 0.087 Uiso 1 1 calc R U .
C57 C 0.8732(9) 0.5949(6) 0.1508(5) 0.064(4) Uani 1 1 d . . .
H57 H 0.8817 0.5732 0.1740 0.077 Uiso 1 1 calc R U .
C58 C 0.8886(9) 0.6462(7) 0.1562(6) 0.073(5) Uani 1 1 d . . .
H58 H 0.9079 0.6586 0.1820 0.087 Uiso 1 1 calc R U .
C59 C 0.8742(9) 0.6777(6) 0.1222(6) 0.077(5) Uani 1 1 d . . .
H59 H 0.8819 0.7126 0.1243 0.093 Uiso 1 1 calc R U .
C60 C 0.8483(7) 0.6563(5) 0.0850(5) 0.049(4) Uani 1 1 d . . .
H60 H 0.8400 0.6769 0.0611 0.059 Uiso 1 1 calc R U .
C61 C 0.8347(7) 0.6069(5) 0.0820(5) 0.042(3) Uani 1 1 d . . .
C62 C 0.8054(6) 0.5834(4) 0.0431(4) 0.042(3) Uani 1 1 d . . .
C63 C 0.8109(8) 0.6071(5) 0.0034(5) 0.050(4) Uani 1 1 d . . .
H63 H 0.8341 0.6386 0.0014 0.060 Uiso 1 1 calc R U .
C64 C 0.7834(9) 0.5855(6) -0.0324(5) 0.066(4) Uani 1 1 d . . .
H64 H 0.7895 0.6004 -0.0594 0.079 Uiso 1 1 calc R U .
C65 C 0.7463(8) 0.5413(6) -0.0277(5) 0.060(4) Uani 1 1 d . . .
H65 H 0.7244 0.5259 -0.0516 0.072 Uiso 1 1 calc R U .
C66 C 0.7410(7) 0.5193(5) 0.0122(5) 0.054(4) Uani 1 1 d . . .
H66 H 0.7158 0.4886 0.0148 0.064 Uiso 1 1 calc R U .
C67 C 0.8137(8) 0.3880(5) 0.0639(5) 0.053(4) Uani 1 1 d . . .
H67 H 0.8070 0.4062 0.0384 0.063 Uiso 1 1 calc R U .
C68 C 0.8181(8) 0.3374(5) 0.0615(6) 0.061(4) Uani 1 1 d . . .
H68 H 0.8145 0.3210 0.0349 0.074 Uiso 1 1 calc R U .
C69 C 0.8276(9) 0.3107(6) 0.0977(6) 0.068(5) Uani 1 1 d . . .
H69 H 0.8319 0.2755 0.0965 0.082 Uiso 1 1 calc R U .
C70 C 0.8307(8) 0.3340(5) 0.1345(6) 0.062(4) Uani 1 1 d . . .
H70 H 0.8335 0.3152 0.1599 0.075 Uiso 1 1 calc R U .
C71 C 0.8300(8) 0.3864(5) 0.1365(5) 0.049(3) Uani 1 1 d . . .
C72 C 0.8330(9) 0.4139(6) 0.1749(5) 0.063(4) Uani 1 1 d . . .
C73 C 0.8695(10) 0.3964(6) 0.2125(6) 0.075(5) Uani 1 1 d . . .
H73 H 0.8952 0.3658 0.2117 0.090 Uiso 1 1 calc R U .
C74 C 0.8677(12) 0.4232(6) 0.2492(6) 0.078(5) Uani 1 1 d . . .
H74 H 0.8876 0.4094 0.2743 0.094 Uiso 1 1 calc R U .
C75 C 0.8373(14) 0.4700(7) 0.2500(7) 0.104(8) Uani 1 1 d . . .
H75 H 0.8362 0.4892 0.2752 0.125 Uiso 1 1 calc R U .
C76 C 0.8085(13) 0.4878(7) 0.2126(7) 0.096(7) Uani 1 1 d . . .
H76 H 0.7901 0.5208 0.2125 0.115 Uiso 1 1 calc R U .
C77 C 0.6885(10) 0.6239(7) 0.1519(6) 0.075(5) Uani 1 1 d . . .
H77 H 0.7054 0.6051 0.1753 0.090 Uiso 1 1 calc R U .
C78 C 0.6963(9) 0.6757(7) 0.1523(6) 0.071(5) Uani 1 1 d . . .
H78 H 0.7184 0.6918 0.1757 0.086 Uiso 1 1 calc R U .
C79 C 0.6722(11) 0.7023(6) 0.1193(7) 0.083(6) Uani 1 1 d . . .
H79 H 0.6738 0.7376 0.1205 0.100 Uiso 1 1 calc R U .
C80 C 0.6450(8) 0.6793(6) 0.0838(6) 0.065(4) Uani 1 1 d . . .
H80 H 0.6327 0.6978 0.0592 0.078 Uiso 1 1 calc R U .
C81 C 0.6361(8) 0.6272(6) 0.0851(5) 0.051(4) Uani 1 1 d . . .
C82 C 0.6042(7) 0.6010(6) 0.0511(5) 0.060(4) Uani 1 1 d . . .
C83 C 0.5952(10) 0.6245(9) 0.0083(6) 0.086(6) Uani 1 1 d . . .
H83 H 0.6099 0.6578 0.0033 0.104 Uiso 1 1 calc R U .
C84 C 0.5649(11) 0.5962(10) -0.0232(7) 0.093(6) Uani 1 1 d . . .
H84 H 0.5600 0.6093 -0.0510 0.111 Uiso 1 1 calc R U .
C85 C 0.5425(10) 0.5508(10) -0.0148(6) 0.089(7) Uani 1 1 d . . .
H85 H 0.5189 0.5329 -0.0367 0.107 Uiso 1 1 calc R U .
C86 C 0.5514(8) 0.5273(7) 0.0242(6) 0.067(5) Uani 1 1 d . . .
H86 H 0.5366 0.4937 0.0277 0.080 Uiso 1 1 calc R U .
N11 N 0.6363(7) 0.4376(5) 0.1300(6) 0.112(5) Uani 1 1 d G U .
C87 C 0.6366(8) 0.4023(7) 0.0979(5) 0.110(5) Uani 1 1 d G U .
H87 H 0.6380 0.4127 0.0691 0.133 Uiso 1 1 calc R U .
C88 C 0.6348(8) 0.3520(6) 0.1078(6) 0.120(6) Uani 1 1 d G U .
H88 H 0.6351 0.3279 0.0858 0.144 Uiso 1 1 calc R U .
C89 C 0.6328(8) 0.3369(5) 0.1498(7) 0.127(6) Uani 1 1 d G U .
H89 H 0.6316 0.3025 0.1566 0.153 Uiso 1 1 calc R U .
C90 C 0.6325(9) 0.3721(7) 0.1820(5) 0.139(6) Uani 1 1 d G U .
H90 H 0.6311 0.3618 0.2108 0.167 Uiso 1 1 calc R U .
C91 C 0.6342(9) 0.4225(6) 0.1721(5) 0.129(5) Uani 1 1 d G U .
N12 N 0.6082(10) 0.5007(10) 0.1921(5) 0.155(6) Uani 1 1 d G U .
C92 C 0.6259(12) 0.4531(8) 0.2057(7) 0.154(6) Uani 1 1 d G U .
C93 C 0.6425(12) 0.4446(7) 0.2481(8) 0.176(7) Uani 1 1 d G U .
H93 H 0.6546 0.4121 0.2574 0.211 Uiso 1 1 calc R U .
C94 C 0.6414(12) 0.4839(11) 0.2767(5) 0.180(8) Uani 1 1 d G U .
H94 H 0.6528 0.4781 0.3056 0.216 Uiso 1 1 calc R U .
C95 C 0.6237(12) 0.5315(9) 0.2631(7) 0.182(8) Uani 1 1 d G U .
H95 H 0.6230 0.5583 0.2827 0.218 Uiso 1 1 calc R U .
C96 C 0.6072(11) 0.5399(7) 0.2208(8) 0.170(7) Uani 1 1 d G U .
H96 H 0.5951 0.5725 0.2114 0.205 Uiso 1 1 calc R U .
C97 C 0.4710(13) 0.6122(8) 0.1545(8) 0.092(7) Uani 1 1 d . . .
H97 H 0.4881 0.5960 0.1792 0.110 Uiso 1 1 calc R U .
C98 C 0.4764(12) 0.6648(9) 0.1510(8) 0.104(7) Uani 1 1 d . . .
H98 H 0.4939 0.6842 0.1740 0.125 Uiso 1 1 calc R U .
C99 C 0.4556(11) 0.6873(8) 0.1135(7) 0.088(6) Uani 1 1 d . . .
H99 H 0.4600 0.7223 0.1100 0.105 Uiso 1 1 calc R U .
C100 C 0.4297(9) 0.6594(6) 0.0830(6) 0.070(5) Uani 1 1 d . . .
H100 H 0.4156 0.6751 0.0574 0.084 Uiso 1 1 calc R U .
C101 C 0.4218(8) 0.6077(6) 0.0864(5) 0.059(4) Uani 1 1 d . . .
C102 C 0.3914(8) 0.5736(6) 0.0536(5) 0.061(4) Uani 1 1 d . . .
C103 C 0.3688(11) 0.5929(8) 0.0128(6) 0.084(6) Uani 1 1 d . . .
H103 H 0.3715 0.6276 0.0072 0.100 Uiso 1 1 calc R U .
C104 C 0.3446(11) 0.5623(10) -0.0163(6) 0.088(6) Uani 1 1 d . . .
H104 H 0.3294 0.5748 -0.0429 0.105 Uiso 1 1 calc R U .
C105 C 0.3413(9) 0.5114(8) -0.0081(6) 0.075(5) Uani 1 1 d . . .
H105 H 0.3281 0.4878 -0.0291 0.090 Uiso 1 1 calc R U .
C106 C 0.3586(8) 0.4981(8) 0.0326(6) 0.078(6) Uani 1 1 d . . .
H106 H 0.3523 0.4640 0.0397 0.093 Uiso 1 1 calc R U .
C107 C 0.4484(10) 0.3852(7) 0.1005(7) 0.078(6) Uani 1 1 d . . .
H107 H 0.4543 0.3998 0.0734 0.093 Uiso 1 1 calc R U .
C108 C 0.4442(8) 0.3316(6) 0.1017(6) 0.070(4) Uani 1 1 d . . .
H108 H 0.4435 0.3117 0.0769 0.085 Uiso 1 1 calc R U .
C109 C 0.4412(9) 0.3117(6) 0.1426(7) 0.076(5) Uani 1 1 d . . .
H109 H 0.4395 0.2768 0.1468 0.091 Uiso 1 1 calc R U .
C110 C 0.4408(10) 0.3435(6) 0.1761(6) 0.073(5) Uani 1 1 d . . .
H110 H 0.4400 0.3299 0.2039 0.087 Uiso 1 1 calc R U .
C111 C 0.4415(9) 0.3954(6) 0.1715(6) 0.065(5) Uani 1 1 d . . .
C112 C 0.4366(12) 0.4292(6) 0.2053(5) 0.081(6) Uani 1 1 d . . .
C113 C 0.4593(16) 0.4151(11) 0.2459(9) 0.133(10) Uani 1 1 d . U .
H113 H 0.4816 0.3837 0.2503 0.160 Uiso 1 1 calc R U .
C114 C 0.4480(18) 0.4502(11) 0.2827(10) 0.148(11) Uani 1 1 d . U .
H114 H 0.4595 0.4422 0.3112 0.177 Uiso 1 1 calc R U .
C115 C 0.4182(15) 0.4969(10) 0.2697(8) 0.127(9) Uani 1 1 d . U .
H115 H 0.4050 0.5199 0.2912 0.152 Uiso 1 1 calc R U .
C116 C 0.4074(10) 0.5105(7) 0.2295(6) 0.076(5) Uani 1 1 d . . .
H116 H 0.3939 0.5437 0.2230 0.091 Uiso 1 1 calc R U .
C117 C 0.2051(13) 0.4551(9) 0.2452(8) 0.107(7) Uani 1 1 d . U .
H117 H 0.1918 0.4234 0.2345 0.128 Uiso 1 1 calc R U .
C118 C 0.2137(14) 0.4600(9) 0.2882(8) 0.113(8) Uani 1 1 d D U .
H118 H 0.2030 0.4325 0.3059 0.136 Uiso 1 1 calc R U .
C119 C 0.2378(16) 0.5048(9) 0.3068(10) 0.146(11) Uani 1 1 d D U .
H119 H 0.2475 0.5090 0.3361 0.175 Uiso 1 1 calc R U .
C120 C 0.2458(13) 0.5437(9) 0.2750(7) 0.103(7) Uani 1 1 d . U .
H120 H 0.2608 0.5753 0.2851 0.124 Uiso 1 1 calc R U .
C121 C 0.2337(11) 0.5396(8) 0.2301(6) 0.083(6) Uani 1 1 d . . .
C122 C 0.2469(9) 0.5795(7) 0.2004(6) 0.071(5) Uani 1 1 d . . .
C123 C 0.2614(11) 0.6275(8) 0.2123(7) 0.083(6) Uani 1 1 d . . .
H123 H 0.2651 0.6353 0.2415 0.100 Uiso 1 1 calc R U .
C124 C 0.2703(10) 0.6636(8) 0.1835(7) 0.081(5) Uani 1 1 d . . .
H124 H 0.2798 0.6965 0.1932 0.097 Uiso 1 1 calc R U .
C125 C 0.2661(9) 0.6548(8) 0.1383(7) 0.086(6) Uani 1 1 d . . .
H125 H 0.2709 0.6796 0.1170 0.103 Uiso 1 1 calc R U .
C126 C 0.2538(9) 0.6040(8) 0.1307(7) 0.082(6) Uani 1 1 d . . .
H126 H 0.2498 0.5946 0.1018 0.098 Uiso 1 1 calc R U .
C127 C 0.1599(9) 0.5146(8) 0.0450(8) 0.090(7) Uani 1 1 d . . .
H127 H 0.1512 0.5464 0.0571 0.109 Uiso 1 1 calc R U .
C128 C 0.1514(11) 0.5097(9) 0.0016(7) 0.091(6) Uani 1 1 d . . .
H128 H 0.1354 0.5371 -0.0149 0.109 Uiso 1 1 calc R U .
C129 C 0.1662(10) 0.4654(8) -0.0170(8) 0.094(7) Uani 1 1 d . . .
H129 H 0.1633 0.4604 -0.0467 0.113 Uiso 1 1 calc R U .
C130 C 0.1862(10) 0.4275(8) 0.0112(7) 0.084(6) Uani 1 1 d . . .
H130 H 0.1955 0.3955 -0.0003 0.101 Uiso 1 1 calc R U .
C131 C 0.1933(7) 0.4332(7) 0.0534(5) 0.067(5) Uani 1 1 d . . .
C132 C 0.2166(9) 0.3940(7) 0.0833(6) 0.069(4) Uani 1 1 d . U .
C133 C 0.2133(11) 0.3454(7) 0.0728(7) 0.085(4) Uani 1 1 d . U .
H133 H 0.1948 0.3370 0.0456 0.102 Uiso 1 1 calc R U .
C134 C 0.2344(12) 0.3082(9) 0.0981(7) 0.097(5) Uani 1 1 d . U .
H134 H 0.2350 0.2745 0.0890 0.117 Uiso 1 1 calc R U .
C135 C 0.2550(10) 0.3220(10) 0.1382(7) 0.098(5) Uani 1 1 d . U .
H135 H 0.2650 0.2983 0.1598 0.117 Uiso 1 1 calc R U .
C136 C 0.2606(10) 0.3741(9) 0.1456(7) 0.090(5) Uani 1 1 d . U .
H136 H 0.2801 0.3839 0.1721 0.108 Uiso 1 1 calc R U .

loop_
_atom_site_aniso_label
_atom_site_aniso_U_11
_atom_site_aniso_U_22
_atom_site_aniso_U_33
_atom_site_aniso_U_23
_atom_site_aniso_U_13
_atom_site_aniso_U_12
U1 0.0269(2) 0.0365(2) 0.0463(3) -0.0099(2) 0.00038(18) 0.00192(18)
U2 0.0330(2) 0.0334(2) 0.0384(3) -0.0051(2) -0.00088(19) -0.0018(2)
U3 0.0313(2) 0.0391(3) 0.0457(3) -0.0073(2) -0.0035(2) 0.00587(19)
U4 0.0300(2) 0.0343(2) 0.0387(3) -0.0008(2) -0.00292(19) 0.00035(19)
Ag1 0.0868(9) 0.0623(8) 0.0607(8) -0.0070(7) 0.0009(6) -0.0031(6)
Ag2 0.0747(8) 0.0339(6) 0.0719(8) 0.0109(5) 0.0075(6) 0.0027(5)
Ag3 0.0790(8) 0.0579(7) 0.0689(9) -0.0070(6) 0.0013(6) 0.0105(6)
Ag4 0.1056(11) 0.0651(8) 0.0645(9) 0.0269(7) 0.0099(8) 0.0225(7)
Ag5 0.1320(15) 0.1145(14) 0.0863(12) -0.0546(11) 0.0199(11) -0.0475(12)
S1 0.0307(15) 0.0474(17) 0.0402(18) -0.0142(14) 0.0027(13) 0.0004(13)
S2 0.0301(16) 0.0401(18) 0.055(2) -0.0168(16) -0.0054(14) 0.0010(13)
S3 0.0376(16) 0.0387(17) 0.0400(19) -0.0044(14) -0.0007(13) 0.0053(13)
S4 0.0359(16) 0.0383(17) 0.046(2) -0.0066(15) 0.0000(15) -0.0023(13)
S5 0.0292(15) 0.0391(16) 0.0401(17) -0.0073(13) 0.0005(12) -0.0020(12)
S6 0.0325(15) 0.0373(17) 0.0436(19) -0.0048(14) -0.0034(13) 0.0001(13)
O1 0.048(5) 0.049(5) 0.057(6) -0.003(5) -0.012(5) 0.001(4)
O2 0.062(6) 0.048(6) 0.053(6) 0.001(5) 0.001(5) 0.010(5)
O3 0.055(6) 0.039(5) 0.046(6) -0.002(4) -0.004(4) -0.008(4)
O4 0.048(5) 0.040(5) 0.051(6) 0.005(4) -0.010(4) -0.006(4)
O5 0.057(6) 0.040(5) 0.049(6) 0.000(4) -0.006(5) 0.007(4)
O6 0.036(5) 0.058(6) 0.053(6) 0.002(5) -0.001(4) 0.009(4)
O7 0.054(6) 0.044(5) 0.047(6) 0.009(4) -0.003(5) -0.007(5)
O8 0.051(5) 0.040(5) 0.041(5) 0.011(4) -0.001(4) 0.003(4)
O9 0.033(5) 0.047(5) 0.079(7) -0.036(5) 0.012(5) -0.006(4)
O10 0.025(4) 0.056(6) 0.091(8) -0.039(6) 0.005(5) -0.005(4)
O11 0.035(5) 0.043(5) 0.056(6) -0.020(4) -0.003(4) 0.003(4)
O12 0.030(4) 0.048(5) 0.044(5) -0.015(4) -0.001(4) 0.007(4)
O13 0.026(4) 0.037(5) 0.064(6) -0.020(4) -0.002(4) -0.001(4)
O14 0.029(4) 0.058(6) 0.062(6) -0.015(5) 0.006(4) -0.006(4)
O15 0.029(4) 0.055(6) 0.086(8) -0.020(6) -0.011(5) -0.002(4)
O16 0.029(5) 0.049(5) 0.059(6) -0.020(5) -0.006(4) -0.005(4)
O17 0.028(4) 0.053(5) 0.051(6) -0.013(5) -0.001(4) 0.001(4)
O18 0.038(5) 0.065(7) 0.067(7) -0.033(6) -0.001(5) 0.003(5)
O19 0.034(5) 0.059(6) 0.069(7) -0.029(5) 0.006(5) 0.006(4)
O20 0.027(5) 0.065(6) 0.061(7) -0.023(5) 0.000(4) 0.010(4)
O21 0.041(5) 0.046(5) 0.050(6) -0.014(4) -0.002(4) -0.001(4)
O22 0.038(5) 0.046(5) 0.048(6) -0.013(4) -0.002(4) 0.000(4)
O23 0.032(5) 0.049(5) 0.065(7) -0.022(5) -0.012(4) -0.003(4)
O24 0.031(4) 0.039(5) 0.060(6) -0.018(5) 0.006(4) -0.009(4)
O25 0.025(4) 0.052(5) 0.050(6) -0.012(4) 0.003(4) -0.002(4)
O26 0.037(5) 0.046(5) 0.053(6) -0.008(4) -0.003(4) 0.001(4)
O27 0.036(5) 0.044(5) 0.063(6) -0.016(4) -0.006(4) 0.003(4)
O28 0.037(5) 0.046(5) 0.066(7) -0.013(5) -0.002(4) 0.000(4)
O29 0.031(4) 0.042(5) 0.071(7) -0.016(5) -0.004(4) -0.006(4)
O30 0.027(5) 0.041(5) 0.063(6) -0.015(5) -0.008(4) 0.002(4)
O31 0.028(4) 0.051(6) 0.056(6) -0.019(5) -0.001(4) -0.003(4)
O32 0.029(4) 0.060(6) 0.062(6) -0.020(5) 0.002(4) -0.005(4)
O33 0.145(13) 0.276(17) 0.238(16) 0.026(15) 0.009(12) 0.010(14)
O34 0.149(13) 0.235(16) 0.198(15) -0.014(14) -0.050(12) -0.004(13)
O35 0.094(11) 0.232(16) 0.233(17) 0.008(15) -0.024(12) 0.014(11)
O36 0.059(12) 0.077(15) 0.088(17) -0.011(13) -0.046(12) 0.025(11)
O37 0.121(13) 0.078(10) 0.21(2) 0.055(12) 0.033(13) -0.008(9)
O38 0.116(10) 0.052(7) 0.077(9) -0.011(6) 0.043(7) 0.001(7)
O39 0.068(7) 0.084(9) 0.117(11) -0.009(9) 0.008(7) 0.018(7)
O40 0.14(2) 0.043(13) 0.062(15) -0.007(11) 0.017(14) 0.026(13)
O41 0.075(13) 0.031(9) 0.056(12) 0.003(8) -0.047(10) 0.016(8)
O42 0.13(2) 0.069(14) 0.020(10) 0.009(9) -0.034(11) -0.033(14)
O43 0.072(12) 0.126(17) 0.044(12) 0.025(12) -0.013(10) -0.061(12)
O44 0.16(3) 0.094(19) 0.049(15) -0.018(13) -0.017(16) 0.049(19)
N2 0.085(9) 0.051(7) 0.044(8) -0.003(6) 0.009(7) 0.013(7)
N3 0.043(6) 0.070(8) 0.048(8) 0.008(7) -0.002(5) 0.004(6)
N4 0.057(8) 0.073(9) 0.036(7) 0.004(6) -0.002(6) -0.004(6)
N5 0.056(7) 0.039(6) 0.053(8) -0.003(6) -0.008(6) 0.001(5)
N6 0.051(6) 0.029(5) 0.054(8) 0.002(5) 0.004(6) 0.001(4)
N7 0.042(6) 0.038(6) 0.063(9) 0.004(6) 0.008(6) -0.002(5)
N8 0.072(8) 0.040(7) 0.064(9) 0.004(6) 0.010(7) 0.014(6)
N9 0.059(8) 0.062(8) 0.046(8) -0.012(6) -0.008(6) 0.020(6)
N10 0.047(7) 0.068(8) 0.051(8) -0.020(6) -0.013(6) 0.013(6)
N13 0.083(10) 0.060(8) 0.063(9) 0.027(7) 0.013(8) 0.016(7)
N14 0.063(8) 0.057(8) 0.053(8) 0.011(7) 0.009(6) 0.005(6)
N15 0.078(9) 0.056(8) 0.059(9) 0.009(7) -0.018(7) -0.021(7)
N16 0.068(9) 0.075(9) 0.053(8) 0.013(7) -0.012(7) -0.010(7)
N17 0.115(14) 0.120(15) 0.067(11) -0.035(10) -0.008(10) -0.044(12)
N18 0.061(9) 0.097(12) 0.076(11) -0.014(10) 0.014(7) -0.019(8)
N19 0.060(8) 0.063(9) 0.080(11) -0.030(8) 0.019(7) -0.004(7)
N20 0.054(7) 0.100(9) 0.078(9) -0.022(7) -0.024(6) -0.002(6)
N21 0.121(9) 0.226(12) 0.206(12) 0.014(11) -0.015(9) 0.005(9)
C1 0.026(6) 0.049(8) 0.057(9) -0.017(7) -0.003(6) -0.006(5)
C2 0.036(7) 0.049(8) 0.050(9) -0.010(7) 0.007(6) -0.003(6)
C3 0.028(6) 0.047(7) 0.058(9) -0.008(6) -0.008(6) 0.003(6)
C4 0.025(6) 0.055(8) 0.057(9) -0.024(7) -0.010(6) 0.003(6)
C5 0.032(6) 0.042(7) 0.044(8) -0.013(6) 0.001(6) 0.003(5)
C6 0.042(7) 0.034(7) 0.046(8) -0.004(6) 0.006(6) -0.003(6)
C7 0.028(6) 0.037(7) 0.055(9) -0.009(6) -0.012(6) 0.005(5)
C8 0.030(6) 0.034(6) 0.046(8) -0.007(6) -0.001(6) -0.002(5)
C9 0.030(6) 0.040(7) 0.044(7) -0.017(6) 0.001(5) -0.007(5)
C10 0.031(6) 0.040(7) 0.054(8) -0.016(6) 0.007(6) 0.003(5)
C11 0.022(6) 0.045(7) 0.037(7) -0.007(5) -0.009(5) -0.005(5)
C12 0.035(7) 0.043(8) 0.046(8) -0.012(6) 0.004(6) -0.002(6)
C13 0.038(7) 0.044(7) 0.037(8) -0.009(6) 0.009(6) -0.002(6)
C14 0.038(7) 0.037(7) 0.043(8) 0.001(6) 0.004(6) 0.012(5)
C15 0.043(7) 0.031(6) 0.046(8) 0.002(6) -0.003(6) 0.007(5)
C16 0.032(7) 0.053(7) 0.037(7) -0.007(6) -0.010(6) 0.014(5)
C17 0.035(7) 0.037(7) 0.046(8) 0.003(6) 0.000(6) 0.008(5)
C18 0.054(9) 0.056(9) 0.045(9) -0.010(7) -0.002(7) 0.020(7)
C19 0.036(7) 0.028(6) 0.042(8) -0.005(6) -0.009(6) -0.005(5)
C20 0.030(6) 0.033(6) 0.045(8) 0.002(6) -0.001(5) -0.004(5)
C21 0.029(6) 0.049(7) 0.056(9) -0.020(7) 0.000(6) -0.003(5)
C22 0.043(7) 0.030(7) 0.063(10) -0.016(6) -0.009(6) -0.004(5)
C23 0.038(7) 0.038(7) 0.048(8) -0.005(6) 0.002(6) -0.003(5)
C24 0.032(7) 0.040(7) 0.052(9) 0.000(7) -0.009(6) -0.004(5)
C25 0.033(7) 0.043(7) 0.031(7) 0.007(6) 0.005(5) 0.002(5)
C26 0.030(6) 0.039(7) 0.029(7) 0.003(5) 0.004(5) 0.000(5)
C27 0.036(7) 0.038(7) 0.044(8) -0.012(6) -0.002(6) 0.009(5)
C28 0.024(6) 0.052(7) 0.045(8) -0.009(6) -0.001(5) -0.005(5)
C29 0.029(6) 0.047(8) 0.046(8) -0.011(6) 0.002(6) -0.003(5)
C30 0.028(6) 0.043(7) 0.049(8) -0.009(6) 0.003(6) -0.006(5)
C31 0.047(8) 0.034(7) 0.037(8) 0.000(6) -0.008(6) -0.009(6)
C32 0.035(6) 0.035(7) 0.047(8) 0.005(6) -0.005(6) -0.005(5)
C33 0.032(6) 0.050(7) 0.030(7) 0.000(6) 0.001(5) 0.002(5)
C34 0.032(6) 0.044(7) 0.037(7) -0.008(6) -0.004(5) 0.003(5)
C35 0.034(6) 0.045(7) 0.036(8) 0.008(6) -0.008(6) 0.000(5)
C36 0.037(6) 0.039(7) 0.039(8) -0.003(6) -0.004(6) 0.000(5)
N1 0.132(10) 0.100(9) 0.045(7) 0.004(7) 0.006(7) -0.007(8)
C37 0.160(11) 0.113(11) 0.069(9) 0.011(9) 0.000(9) -0.003(10)
C38 0.176(10) 0.140(10) 0.113(9) 0.003(9) 0.006(9) -0.007(9)
C39 0.180(10) 0.141(10) 0.117(9) -0.005(8) 0.006(9) -0.005(9)
C40 0.162(10) 0.118(9) 0.089(9) -0.003(8) 0.000(8) 0.000(9)
C41 0.139(11) 0.100(9) 0.048(8) -0.004(8) -0.005(8) -0.005(9)
C42 0.070(10) 0.061(10) 0.053(10) -0.017(8) 0.007(8) 0.011(8)
C43 0.063(10) 0.073(11) 0.091(13) -0.022(11) 0.002(9) -0.012(9)
C44 0.085(13) 0.058(10) 0.091(15) -0.005(10) 0.002(11) -0.010(9)
C45 0.075(11) 0.056(10) 0.071(11) -0.005(9) 0.000(9) 0.011(9)
C46 0.092(12) 0.061(10) 0.046(9) 0.013(8) -0.014(9) 0.014(9)
C47 0.070(11) 0.126(16) 0.050(11) -0.006(11) 0.006(8) 0.033(11)
C48 0.057(9) 0.117(16) 0.041(9) 0.004(10) 0.006(7) 0.030(10)
C49 0.065(11) 0.124(17) 0.040(10) 0.004(10) 0.000(8) -0.004(11)
C50 0.078(12) 0.096(14) 0.038(10) -0.008(9) 0.002(8) 0.020(10)
C51 0.041(7) 0.067(10) 0.053(10) 0.005(8) 0.013(7) 0.000(7)
C52 0.044(8) 0.068(10) 0.050(10) 0.004(8) 0.000(7) -0.007(7)
C53 0.082(12) 0.069(12) 0.065(12) -0.016(9) 0.003(9) -0.004(9)
C54 0.092(13) 0.053(10) 0.078(14) 0.006(9) -0.003(10) -0.008(9)
C55 0.087(12) 0.085(13) 0.076(13) 0.033(11) -0.004(10) -0.019(11)
C56 0.074(11) 0.092(14) 0.052(11) 0.003(9) -0.013(9) 0.000(10)
C57 0.069(10) 0.070(11) 0.052(10) 0.005(9) -0.004(8) 0.016(8)
C58 0.077(12) 0.073(12) 0.067(12) -0.027(10) -0.020(9) -0.002(9)
C59 0.074(11) 0.053(10) 0.106(15) 0.011(10) -0.015(10) -0.029(9)
C60 0.051(8) 0.039(8) 0.057(9) 0.004(7) -0.012(7) -0.002(6)
C61 0.048(8) 0.030(7) 0.049(9) 0.002(6) -0.005(6) 0.000(5)
C62 0.042(7) 0.039(7) 0.046(8) 0.003(6) -0.008(6) 0.001(5)
C63 0.062(9) 0.032(7) 0.056(10) 0.000(7) -0.001(7) -0.009(6)
C64 0.073(11) 0.078(12) 0.046(10) -0.011(8) -0.004(8) 0.006(9)
C65 0.066(10) 0.070(11) 0.044(10) -0.022(8) -0.014(7) 0.018(8)
C66 0.043(8) 0.042(8) 0.076(12) -0.029(8) -0.009(7) -0.005(6)
C67 0.056(9) 0.049(9) 0.052(10) 0.004(7) -0.003(7) -0.016(7)
C68 0.057(8) 0.043(8) 0.084(12) -0.009(8) -0.007(8) 0.004(7)
C69 0.076(11) 0.034(8) 0.095(14) -0.007(9) -0.001(10) 0.007(7)
C70 0.070(10) 0.032(8) 0.084(12) 0.015(9) 0.000(8) 0.001(7)
C71 0.053(8) 0.035(7) 0.059(10) 0.009(7) 0.001(7) 0.001(6)
C72 0.083(12) 0.056(10) 0.049(10) 0.017(8) 0.015(8) 0.004(8)
C73 0.080(12) 0.059(10) 0.085(14) 0.024(10) -0.011(10) 0.021(9)
C74 0.123(17) 0.058(11) 0.053(11) 0.001(9) -0.007(11) 0.005(10)
C75 0.17(2) 0.063(13) 0.082(16) -0.008(11) 0.009(15) 0.029(13)
C76 0.135(19) 0.073(13) 0.080(15) -0.001(11) 0.032(13) 0.038(13)
C77 0.078(12) 0.080(13) 0.067(13) -0.014(10) -0.002(10) 0.005(10)
C78 0.072(10) 0.067(11) 0.075(12) -0.035(10) 0.001(9) 0.012(9)
C79 0.091(14) 0.042(9) 0.116(18) -0.013(11) 0.003(12) 0.020(9)
C80 0.068(10) 0.047(9) 0.079(12) -0.013(9) -0.016(8) 0.011(7)
C81 0.050(8) 0.062(9) 0.042(9) 0.007(7) 0.001(7) 0.015(7)
C82 0.041(7) 0.070(11) 0.069(11) -0.012(9) 0.001(8) 0.022(7)
C83 0.062(11) 0.121(16) 0.076(14) -0.013(12) -0.018(10) 0.026(11)
C84 0.074(13) 0.125(19) 0.079(15) 0.012(14) -0.019(11) 0.002(13)
C85 0.060(11) 0.15(2) 0.054(13) -0.040(13) -0.001(9) 0.013(12)
C86 0.048(9) 0.081(12) 0.071(12) -0.015(9) 0.001(8) -0.008(8)
N11 0.084(7) 0.116(8) 0.135(9) 0.019(8) 0.007(7) 0.008(7)
C87 0.075(8) 0.110(9) 0.147(9) 0.005(8) -0.001(8) 0.004(8)
C88 0.084(8) 0.122(9) 0.155(10) 0.004(9) 0.006(8) 0.007(8)
C89 0.101(8) 0.124(9) 0.158(10) 0.001(9) 0.008(8) -0.001(8)
C90 0.118(9) 0.138(10) 0.162(10) 0.013(9) 0.010(8) -0.003(8)
C91 0.109(8) 0.128(8) 0.148(9) 0.020(8) 0.009(8) 0.003(7)
N12 0.139(9) 0.172(10) 0.155(10) 0.011(8) 0.011(8) 0.001(9)
C92 0.140(9) 0.167(9) 0.155(9) 0.014(8) 0.013(8) 0.006(8)
C93 0.171(10) 0.188(11) 0.169(11) 0.007(9) 0.000(9) 0.016(9)
C94 0.182(11) 0.183(11) 0.175(11) 0.014(9) 0.001(9) 0.023(9)
C95 0.183(11) 0.191(11) 0.171(11) 0.009(9) 0.003(9) 0.015(9)
C96 0.164(10) 0.188(11) 0.160(11) 0.009(9) 0.007(9) 0.013(9)
C97 0.122(18) 0.071(13) 0.084(16) -0.002(12) 0.019(13) -0.017(12)
C98 0.099(15) 0.118(19) 0.096(17) -0.013(15) 0.030(13) -0.033(14)
C99 0.103(16) 0.077(13) 0.082(15) 0.035(12) 0.012(12) -0.024(11)
C100 0.070(11) 0.060(10) 0.080(12) 0.035(9) 0.007(9) -0.011(8)
C101 0.051(9) 0.082(11) 0.046(9) 0.013(8) 0.014(7) 0.021(8)
C102 0.056(9) 0.071(11) 0.057(10) 0.033(9) 0.023(8) 0.017(7)
C103 0.094(14) 0.101(15) 0.056(12) 0.018(11) 0.008(10) 0.046(12)
C104 0.081(13) 0.13(2) 0.049(12) -0.001(13) 0.020(10) 0.007(13)
C105 0.062(10) 0.107(16) 0.057(11) -0.003(11) 0.015(8) -0.002(10)
C106 0.049(9) 0.093(14) 0.090(15) 0.048(12) 0.028(9) 0.004(9)
C107 0.067(11) 0.082(13) 0.083(14) 0.041(11) 0.001(10) 0.013(10)
C108 0.059(9) 0.059(10) 0.093(13) 0.004(10) -0.008(9) 0.002(9)
C109 0.060(10) 0.054(9) 0.112(16) 0.006(10) -0.029(11) 0.011(8)
C110 0.082(12) 0.066(11) 0.070(12) 0.023(9) -0.029(10) -0.002(9)
C111 0.066(10) 0.062(10) 0.068(11) 0.024(9) -0.024(9) -0.020(8)
C112 0.123(16) 0.066(11) 0.054(11) 0.025(9) -0.056(11) -0.027(11)
C113 0.158(15) 0.120(14) 0.121(14) -0.002(11) -0.024(12) 0.004(11)
C114 0.185(16) 0.131(14) 0.127(15) -0.019(12) -0.011(12) 0.010(12)
C115 0.160(14) 0.120(13) 0.100(12) -0.002(11) -0.019(11) -0.007(12)
C116 0.097(13) 0.075(12) 0.056(11) 0.010(10) -0.023(10) -0.020(10)
C117 0.109(12) 0.102(12) 0.110(13) -0.002(10) 0.001(10) -0.032(10)
C118 0.125(13) 0.112(12) 0.102(12) -0.014(10) 0.003(10) -0.047(10)
C119 0.164(15) 0.132(14) 0.141(15) 0.016(12) 0.015(12) -0.028(12)
C120 0.125(13) 0.093(11) 0.092(12) -0.020(10) 0.003(10) -0.032(10)
C121 0.091(13) 0.104(15) 0.053(11) -0.017(11) 0.014(10) -0.049(12)
C122 0.059(10) 0.084(12) 0.071(13) -0.039(10) 0.013(8) -0.024(8)
C123 0.091(14) 0.093(15) 0.066(13) -0.020(11) -0.017(10) -0.009(11)
C124 0.083(12) 0.074(12) 0.086(14) -0.030(12) -0.026(10) 0.006(10)
C125 0.062(10) 0.090(15) 0.105(17) -0.009(12) 0.026(11) 0.004(10)
C126 0.066(12) 0.081(14) 0.098(17) -0.031(12) 0.003(11) -0.013(9)
C127 0.063(11) 0.081(14) 0.13(2) -0.026(15) 0.028(12) -0.012(10)
C128 0.083(13) 0.108(17) 0.080(15) -0.014(13) 0.004(11) 0.029(12)
C129 0.073(13) 0.094(15) 0.114(18) -0.016(14) -0.039(12) 0.023(11)
C130 0.070(12) 0.089(14) 0.094(16) -0.034(12) -0.015(11) 0.009(10)
C131 0.032(7) 0.104(13) 0.065(11) -0.056(10) -0.002(7) 0.001(7)
C132 0.050(7) 0.084(9) 0.075(9) -0.019(8) -0.015(7) -0.003(7)
C133 0.083(9) 0.086(9) 0.085(10) -0.011(8) -0.016(8) 0.013(8)
C134 0.093(10) 0.103(11) 0.096(11) -0.014(9) -0.008(9) 0.001(9)
C135 0.078(9) 0.119(11) 0.096(10) -0.006(10) -0.011(8) -0.003(9)
C136 0.064(8) 0.121(11) 0.086(10) -0.017(9) -0.020(8) -0.004(9)

loop_
_atom_type_symbol
_atom_type_description
_atom_type_scat_dispersion_real
_atom_type_scat_dispersion_imag
_atom_type_scat_source
C C 0.0033 0.0016 'International Tables Vol C Tables 4.2.6.8 and 6.1.1.4'
H H 0.0000 0.0000 'International Tables Vol C Tables 4.2.6.8 and 6.1.1.4'
N N 0.0061 0.0033 'International Tables Vol C Tables 4.2.6.8 and 6.1.1.4'
O O 0.0106 0.0060 'International Tables Vol C Tables 4.2.6.8 and 6.1.1.4'
S S 0.1246 0.1234 'International Tables Vol C Tables 4.2.6.8 and 6.1.1.4'
Ag Ag -0.8971 1.1015 'International Tables Vol C Tables 4.2.6.8 and 6.1.1.4'
U U -9.6767 9.6646 'International Tables Vol C Tables 4.2.6.8 and 6.1.1.4'

loop_
_geom_angle_atom_site_label_1
_geom_angle_atom_site_label_2
_geom_angle_atom_site_label_3
_geom_angle
_geom_angle_site_symmetry_1
_geom_angle_site_symmetry_3
O1 U1 O2 179.7(5) . .
O1 U1 O13 90.4(4) . .
O2 U1 O13 89.6(4) . .
O1 U1 O15 88.4(4) . 4_466
O2 U1 O15 91.4(4) . 4_466
O13 U1 O15 121.1(3) . 4_466
O1 U1 O9 91.7(4) . .
O2 U1 O9 88.6(4) . .
O13 U1 O9 120.0(3) . .
O15 U1 O9 119.0(3) 4_466 .
O1 U1 O10 90.1(4) . .
O2 U1 O10 89.9(4) . .
O13 U1 O10 173.1(3) . .
O15 U1 O10 65.8(3) 4_466 .
O9 U1 O10 53.2(3) . .
O1 U1 O14 89.7(4) . .
O2 U1 O14 90.6(4) . .
O13 U1 O14 52.9(3) . .
O15 U1 O14 173.6(3) 4_466 .
O9 U1 O14 67.1(3) . .
O10 U1 O14 120.3(3) . .
O1 U1 O16 89.2(4) . 4_466
O2 U1 O16 90.4(4) . 4_466
O13 U1 O16 68.4(3) . 4_466
O15 U1 O16 52.7(3) 4_466 4_466
O9 U1 O16 171.6(3) . 4_466
O10 U1 O16 118.5(3) . 4_466
O14 U1 O16 121.3(3) . 4_466
O4 U2 O3 179.6(4) . .
O4 U2 O22 88.9(4) . .
O3 U2 O22 90.8(4) . .
O4 U2 O18 91.2(4) . .
O3 U2 O18 88.9(4) . .
O22 U2 O18 120.9(3) . .
O4 U2 O17 89.4(4) . .
O3 U2 O17 91.0(4) . .
O22 U2 O17 173.2(3) . .
O18 U2 O17 52.6(3) . .
O4 U2 O12 91.1(4) . .
O3 U2 O12 89.1(4) . .
O22 U2 O12 121.0(3) . .
O18 U2 O12 118.1(3) . .
O17 U2 O12 65.6(3) . .
O4 U2 O11 91.6(4) . .
O3 U2 O11 88.4(4) . .
O22 U2 O11 67.0(3) . .
O18 U2 O11 171.7(3) . .
O17 U2 O11 119.6(3) . .
O12 U2 O11 54.0(3) . .
O4 U2 O21 91.1(4) . .
O3 U2 O21 88.6(4) . .
O22 U2 O21 52.0(3) . .
O18 U2 O21 68.9(3) . .
O17 U2 O21 121.5(3) . .
O12 U2 O21 172.6(3) . .
O11 U2 O21 118.8(3) . .
O6 U3 O5 179.7(5) . .
O6 U3 O19 91.8(4) . .
O5 U3 O19 88.4(4) . .
O6 U3 O23 91.0(4) . 1_655
O5 U3 O23 88.8(4) . 1_655
O19 U3 O23 121.8(3) . 1_655
O6 U3 O25 86.8(4) . .
O5 U3 O25 93.1(4) . .
O19 U3 O25 118.5(3) . .
O23 U3 O25 119.7(3) 1_655 .
O6 U3 O26 90.7(4) . .
O5 U3 O26 89.5(4) . .
O19 U3 O26 66.1(3) . .
O23 U3 O26 171.8(3) 1_655 .
O25 U3 O26 52.4(3) . .
O6 U3 O24 91.1(3) . 1_655
O5 U3 O24 88.7(4) . 1_655
O19 U3 O24 173.8(3) . 1_655
O23 U3 O24 52.6(3) 1_655 1_655
O25 U3 O24 67.1(3) . 1_655
O26 U3 O24 119.3(3) . 1_655
O6 U3 O20 88.1(4) . .
O5 U3 O20 91.9(4) . .
O19 U3 O20 53.1(3) . .
O23 U3 O20 69.0(3) 1_655 .
O25 U3 O20 170.0(3) . .
O26 U3 O20 119.1(3) . .
O24 U3 O20 121.6(3) 1_655 .
O8 U4 O7 179.6(5) . .
O8 U4 O27 92.8(4) . .
O7 U4 O27 87.3(4) . .
O8 U4 O31 90.9(4) . 4_545
O7 U4 O31 88.7(4) . 4_545
O27 U4 O31 119.5(3) . 4_545
O8 U4 O29 88.2(4) . .
O7 U4 O29 92.1(4) . .
O27 U4 O29 121.0(3) . .
O31 U4 O29 119.5(3) 4_545 .
O8 U4 O32 86.5(4) . 4_545
O7 U4 O32 93.2(4) . 4_545
O27 U4 O32 66.7(3) . 4_545
O31 U4 O32 53.3(3) 4_545 4_545
O29 U4 O32 170.9(3) . 4_545
O8 U4 O28 91.7(4) . .
O7 U4 O28 88.7(4) . .
O27 U4 O28 53.1(3) . .
O31 U4 O28 172.2(3) 4_545 .
O29 U4 O28 68.0(3) . .
O32 U4 O28 119.6(3) 4_545 .
O8 U4 O30 91.7(4) . .
O7 U4 O30 88.2(4) . .
O27 U4 O30 171.8(3) . .
O31 U4 O30 67.3(3) 4_545 .
O29 U4 O30 52.3(3) . .
O32 U4 O30 120.5(3) 4_545 .
O28 U4 O30 119.9(3) . .
N1 Ag1 N3 155.7(5) . .
N1 Ag1 N4 113.2(4) . .
N3 Ag1 N4 71.4(4) . .
N1 Ag1 N2 71.4(4) . .
N3 Ag1 N2 110.7(4) . .
N4 Ag1 N2 165.1(4) . .
N6 Ag2 N7 114.7(4) . .
N6 Ag2 N8 171.2(4) . .
N7 Ag2 N8 72.7(4) . .
N6 Ag2 N5 72.7(4) . .
N7 Ag2 N5 143.7(4) . .
N8 Ag2 N5 104.5(4) . .
N11 Ag3 N10 124.5(6) . .
N11 Ag3 N12 71.6(8) . .
N10 Ag3 N12 152.5(6) . .
N11 Ag3 N9 153.8(5) . .
N10 Ag3 N9 72.1(4) . .
N12 Ag3 N9 102.9(7) . .
N14 Ag4 N15 116.2(5) . .
N14 Ag4 N16 157.5(5) . .
N15 Ag4 N16 71.4(5) . .
N14 Ag4 N13 71.6(5) . .
N15 Ag4 N13 160.6(5) . .
N16 Ag4 N13 108.5(5) . .
N20 Ag5 N18 156.7(5) . .
N20 Ag5 N17 111.6(7) . .
N18 Ag5 N17 70.9(6) . .
N20 Ag5 N19 72.5(5) . .
N18 Ag5 N19 114.0(6) . .
N17 Ag5 N19 159.0(6) . .
C2 S1 C5 90.8(6) . .
C8 S2 C11 91.7(5) . .
C14 S3 C17 89.8(6) . .
C20 S4 C23 90.0(6) . .
C29 S5 C26 91.3(6) . .
C32 S6 C35 91.2(6) . .
C1 O9 U1 94.0(7) . .
C1 O10 U1 93.0(7) . .
C6 O11 U2 90.4(7) . .
C6 O12 U2 91.5(7) . .
C7 O13 U1 93.7(7) . .
C7 O14 U1 91.2(7) . .
C12 O15 U1 95.5(7) . 4_566
C12 O16 U1 92.2(7) . 4_566
C13 O17 U2 92.8(7) . .
C13 O18 U2 93.1(8) . .
C18 O19 U3 93.8(7) . .
C18 O20 U3 90.7(7) . .
C19 O21 U2 91.2(7) . .
C19 O22 U2 94.3(7) . .
C24 O23 U3 94.2(7) . 1_455
C24 O24 U3 91.8(7) . 1_455
C25 O25 U3 92.9(7) . .
C25 O26 U3 92.6(7) . .
C30 O27 U4 95.6(7) . .
C30 O28 U4 92.8(7) . .
C31 O29 U4 94.3(7) . .
C31 O30 U4 93.0(7) . .
C36 O31 U4 93.2(7) . 4_445
C36 O32 U4 91.6(7) . 4_445
H36A O36 H36B 118.2 . .
H39A O39 H39B 111.4 . .
H40A O40 H40B 108.6 . .
C46 N2 C42 117.6(14) . .
C46 N2 Ag1 129.0(11) . .
C42 N2 Ag1 113.3(10) . .
C47 N3 C51 118.3(15) . .
C47 N3 Ag1 122.4(12) . .
C51 N3 Ag1 118.4(10) . .
C56 N4 C52 117.6(15) . .
C56 N4 Ag1 126.3(11) . .
C52 N4 Ag1 115.1(10) . .
C57 N5 C61 117.7(12) . .
C57 N5 Ag2 125.5(10) . .
C61 N5 Ag2 114.7(9) . .
C66 N6 C62 118.6(13) . .
C66 N6 Ag2 124.1(9) . .
C62 N6 Ag2 115.0(9) . .
C67 N7 C71 118.8(12) . .
C67 N7 Ag2 126.3(10) . .
C71 N7 Ag2 114.4(9) . .
C76 N8 C72 118.6(15) . .
C76 N8 Ag2 124.4(11) . .
C72 N8 Ag2 113.1(10) . .
C77 N9 C81 118.9(15) . .
C77 N9 Ag3 125.2(12) . .
C81 N9 Ag3 115.1(10) . .
C86 N10 C82 118.3(15) . .
C86 N10 Ag3 125.4(11) . .
C82 N10 Ag3 115.0(10) . .
C97 N13 C101 121.1(17) . .
C97 N13 Ag4 124.1(13) . .
C101 N13 Ag4 114.8(12) . .
C102 N14 C106 116.0(15) . .
C102 N14 Ag4 119.2(12) . .
C106 N14 Ag4 124.4(11) . .
C107 N15 C111 116.7(14) . .
C107 N15 Ag4 124.8(11) . .
C111 N15 Ag4 117.4(12) . .
C116 N16 C112 122.9(14) . .
C116 N16 Ag4 122.4(11) . .
C112 N16 Ag4 113.1(12) . .
C121 N17 C117 117.7(17) . .
C121 N17 Ag5 115.1(14) . .
C117 N17 Ag5 126.4(14) . .
C122 N18 C126 117.2(17) . .
C122 N18 Ag5 119.0(13) . .
C126 N18 Ag5 123.2(13) . .
C127 N19 C131 118.2(17) . .
C127 N19 Ag5 126.2(13) . .
C131 N19 Ag5 113.7(13) . .
C136 N20 C132 115.3(19) . .
C136 N20 Ag5 124.7(15) . .
C132 N20 Ag5 117.4(13) . .
O35 N21 O34 121.6(14) . .
O35 N21 O33 117.4(14) . .
O34 N21 O33 119.5(14) . .
O9 C1 O10 119.4(11) . .
O9 C1 C2 120.9(11) . .
O10 C1 C2 119.7(11) . .
C3 C2 C1 128.0(12) . .
C3 C2 S1 112.8(10) . .
C1 C2 S1 119.2(9) . .
C2 C3 C4 111.7(12) . .
C2 C3 H3 124.1 . .
C4 C3 H3 124.1 . .
C5 C4 C3 112.2(11) . .
C5 C4 H4 123.9 . .
C3 C4 H4 123.9 . .
C4 C5 C6 129.7(11) . .
C4 C5 S1 112.5(9) . .
C6 C5 S1 117.8(9) . .
O12 C6 O11 123.0(11) . .
O12 C6 C5 118.0(11) . .
O11 C6 C5 118.8(11) . .
O13 C7 O14 122.0(10) . .
O13 C7 C8 119.5(11) . .
O14 C7 C8 118.5(11) . .
C9 C8 C7 129.7(11) . .
C9 C8 S2 112.1(8) . .
C7 C8 S2 118.1(9) . .
C8 C9 C10 112.7(11) . .
C8 C9 H9 123.7 . .
C10 C9 H9 123.7 . .
C11 C10 C9 111.8(10) . .
C11 C10 H10 124.1 . .
C9 C10 H10 124.1 . .
C10 C11 C12 129.6(11) . .
C10 C11 S2 111.7(8) . .
C12 C11 S2 118.7(9) . .
O15 C12 O16 119.4(11) . .
O15 C12 C11 117.4(11) . .
O16 C12 C11 123.1(11) . .
O18 C13 O17 121.5(12) . .
O18 C13 C14 118.1(11) . .
O17 C13 C14 120.4(12) . .
C15 C14 C13 127.7(12) . .
C15 C14 S3 113.7(9) . .
C13 C14 S3 118.6(10) . .
C14 C15 C16 109.9(11) . .
C14 C15 H15 125.0 . .
C16 C15 H15 125.0 . .
C17 C16 C15 113.1(11) . .
C17 C16 H16 123.4 . .
C15 C16 H16 123.4 . .
C16 C17 C18 129.9(12) . .
C16 C17 S3 113.4(8) . .
C18 C17 S3 116.7(10) . .
O20 C18 O19 122.4(11) . .
O20 C18 C17 121.0(12) . .
O19 C18 C17 116.7(12) . .
O22 C19 O21 122.3(11) . .
O22 C19 C20 118.0(11) . .
O21 C19 C20 119.5(11) . .
C21 C20 C19 130.9(11) . .
C21 C20 S4 112.2(9) . .
C19 C20 S4 116.9(9) . .
C20 C21 C22 112.9(11) . .
C20 C21 H21 123.6 . .
C22 C21 H21 123.6 . .
C23 C22 C21 110.8(12) . .
C23 C22 H22 124.6 . .
C21 C22 H22 124.6 . .
C22 C23 C24 129.1(12) . .
C22 C23 S4 114.0(10) . .
C24 C23 S4 116.8(10) . .
O23 C24 O24 121.3(11) . .
O23 C24 C23 118.8(11) . .
O24 C24 C23 119.9(12) . .
O25 C25 O26 121.3(12) . .
O25 C25 C26 118.5(11) . .
O26 C25 C26 120.1(11) . .
C27 C26 C25 128.4(11) . .
C27 C26 S5 111.4(9) . .
C25 C26 S5 120.0(8) . .
C26 C27 C28 113.3(11) . .
C26 C27 H27 123.4 . .
C28 C27 H27 123.4 . .
C29 C28 C27 110.4(11) . .
C29 C28 H28 124.8 . .
C27 C28 H28 124.8 . .
C28 C29 C30 128.5(11) . .
C28 C29 S5 113.5(10) . .
C30 C29 S5 117.7(9) . .
O27 C30 O28 117.6(11) . .
O27 C30 C29 120.8(11) . .
O28 C30 C29 121.6(11) . .
O30 C31 O29 120.5(11) . .
O30 C31 C32 123.6(12) . .
O29 C31 C32 115.9(12) . .
C33 C32 C31 128.4(12) . .
C33 C32 S6 111.8(9) . .
C31 C32 S6 119.7(10) . .
C32 C33 C34 112.7(11) . .
C32 C33 H33 123.6 . .
C34 C33 H33 123.6 . .
C35 C34 C33 111.0(11) . .
C35 C34 H34 124.5 . .
C33 C34 H34 124.5 . .
C34 C35 C36 130.3(12) . .
C34 C35 S6 113.3(9) . .
C36 C35 S6 116.4(9) . .
O31 C36 O32 121.9(11) . .
O31 C36 C35 119.7(11) . .
O32 C36 C35 118.3(11) . .
C37 N1 C41 120.0 . .
C37 N1 Ag1 120.6(7) . .
C41 N1 Ag1 119.2(7) . .
C38 C37 N1 120.0 . .
C38 C37 H37 120.0 . .
N1 C37 H37 120.0 . .
C39 C38 C37 120.0 . .
C39 C38 H38 120.0 . .
C37 C38 H38 120.0 . .
C38 C39 C40 120.0 . .
C38 C39 H39 120.0 . .
C40 C39 H39 120.0 . .
C41 C40 C39 120.0 . .
C41 C40 H40 120.0 . .
C39 C40 H40 120.0 . .
C40 C41 N1 120.0 . .
C40 C41 C42 122.2(11) . .
N1 C41 C42 117.8(11) . .
N2 C42 C43 119.7(16) . .
N2 C42 C41 118.0(14) . .
C43 C42 C41 122.0(15) . .
C44 C43 C42 118.7(17) . .
C44 C43 H43 120.6 . .
C42 C43 H43 120.6 . .
C43 C44 C45 120.4(17) . .
C43 C44 H44 119.8 . .
C45 C44 H44 119.8 . .
C46 C45 C44 117.7(17) . .
C46 C45 H45 121.2 . .
C44 C45 H45 121.2 . .
N2 C46 C45 125.9(17) . .
N2 C46 H46 117.1 . .
C45 C46 H46 117.1 . .
N3 C47 C48 125(2) . .
N3 C47 H47 117.6 . .
C48 C47 H47 117.6 . .
C47 C48 C49 114.5(17) . .
C47 C48 H48 122.7 . .
C49 C48 H48 122.7 . .
C50 C49 C48 123.9(17) . .
C50 C49 H49 118.0 . .
C48 C49 H49 118.0 . .
C49 C50 C51 117.3(18) . .
C49 C50 H50 121.4 . .
C51 C50 H50 121.4 . .
N3 C51 C50 120.9(15) . .
N3 C51 C52 116.3(14) . .
C50 C51 C52 122.8(15) . .
N4 C52 C53 122.2(15) . .
N4 C52 C51 117.3(14) . .
C53 C52 C51 120.5(15) . .
C54 C53 C52 116.5(17) . .
C54 C53 H53 121.7 . .
C52 C53 H53 121.7 . .
C55 C54 C53 120.1(17) . .
C55 C54 H54 119.9 . .
C53 C54 H54 119.9 . .
C56 C55 C54 118.9(18) . .
C56 C55 H55 120.6 . .
C54 C55 H55 120.6 . .
N4 C56 C55 124.4(18) . .
N4 C56 H56 117.8 . .
C55 C56 H56 117.8 . .
N5 C57 C58 123.7(15) . .
N5 C57 H57 118.1 . .
C58 C57 H57 118.1 . .
C59 C58 C57 117.5(16) . .
C59 C58 H58 121.3 . .
C57 C58 H58 121.3 . .
C60 C59 C58 117.6(15) . .
C60 C59 H59 121.2 . .
C58 C59 H59 121.2 . .
C61 C60 C59 121.9(14) . .
C61 C60 H60 119.0 . .
C59 C60 H60 119.0 . .
C60 C61 N5 121.5(13) . .
C60 C61 C62 123.0(13) . .
N5 C61 C62 115.6(11) . .
N6 C62 C63 120.6(12) . .
N6 C62 C61 118.3(12) . .
C63 C62 C61 121.1(11) . .
C64 C63 C62 120.9(13) . .
C64 C63 H63 119.6 . .
C62 C63 H63 119.6 . .
C63 C64 C65 117.6(16) . .
C63 C64 H64 121.2 . .
C65 C64 H64 121.2 . .
C64 C65 C66 119.7(14) . .
C64 C65 H65 120.1 . .
C66 C65 H65 120.1 . .
N6 C66 C65 122.5(13) . .
N6 C66 H66 118.8 . .
C65 C66 H66 118.8 . .
N7 C67 C68 123.5(15) . .
N7 C67 H67 118.3 . .
C68 C67 H67 118.3 . .
C69 C68 C67 119.1(16) . .
C69 C68 H68 120.5 . .
C67 C68 H68 120.5 . .
C70 C69 C68 119.7(15) . .
C70 C69 H69 120.1 . .
C68 C69 H69 120.1 . .
C69 C70 C71 120.7(16) . .
C69 C70 H70 119.6 . .
C71 C70 H70 119.6 . .
N7 C71 C70 117.9(14) . .
N7 C71 C72 118.0(12) . .
C70 C71 C72 123.8(14) . .
N8 C72 C71 118.7(14) . .
N8 C72 C73 117.6(16) . .
C71 C72 C73 123.5(15) . .
C74 C73 C72 121.1(16) . .
C74 C73 H73 119.5 . .
C72 C73 H73 119.5 . .
C73 C74 C75 120.5(18) . .
C73 C74 H74 119.8 . .
C75 C74 H74 119.8 . .
C74 C75 C76 117(2) . .
C74 C75 H75 121.4 . .
C76 C75 H75 121.4 . .
N8 C76 C75 124.6(17) . .
N8 C76 H76 117.7 . .
C75 C76 H76 117.7 . .
N9 C77 C78 121.8(18) . .
N9 C77 H77 119.1 . .
C78 C77 H77 119.1 . .
C79 C78 C77 119.3(17) . .
C79 C78 H78 120.4 . .
C77 C78 H78 120.4 . .
C78 C79 C80 121.1(16) . .
C78 C79 H79 119.4 . .
C80 C79 H79 119.4 . .
C79 C80 C81 117.6(16) . .
C79 C80 H80 121.2 . .
C81 C80 H80 121.2 . .
N9 C81 C80 121.0(15) . .
N9 C81 C82 117.6(14) . .
C80 C81 C82 121.3(15) . .
N10 C82 C81 118.7(15) . .
N10 C82 C83 120.0(15) . .
C81 C82 C83 121.4(16) . .
C84 C83 C82 118(2) . .
C84 C83 H83 121.2 . .
C82 C83 H83 121.2 . .
C85 C84 C83 120(2) . .
C85 C84 H84 120.2 . .
C83 C84 H84 120.2 . .
C84 C85 C86 124.2(19) . .
C84 C85 H85 117.9 . .
C86 C85 H85 117.9 . .
N10 C86 C85 120.0(18) . .
N10 C86 H86 120.0 . .
C85 C86 H86 120.0 . .
C87 N11 C91 120.0 . .
C87 N11 Ag3 124.4(10) . .
C91 N11 Ag3 114.8(10) . .
N11 C87 C88 120.0 . .
N11 C87 H87 120.0 . .
C88 C87 H87 120.0 . .
C87 C88 C89 120.0 . .
C87 C88 H88 120.0 . .
C89 C88 H88 120.0 . .
C90 C89 C88 120.0 . .
C90 C89 H89 120.0 . .
C88 C89 H89 120.0 . .
C89 C90 C91 120.0 . .
C89 C90 H90 120.0 . .
C91 C90 H90 120.0 . .
C92 C91 C90 114.4(17) . .
C92 C91 N11 125.2(18) . .
C90 C91 N11 120.0 . .
C92 N12 C96 120.0 . .
C92 N12 Ag3 117.3(14) . .
C96 N12 Ag3 119.4(14) . .
C91 C92 C93 129(2) . .
C91 C92 N12 110(2) . .
C93 C92 N12 120.0 . .
C92 C93 C94 120.0 . .
C92 C93 H93 120.0 . .
C94 C93 H93 120.0 . .
C95 C94 C93 120.0 . .
C95 C94 H94 120.0 . .
C93 C94 H94 120.0 . .
C96 C95 C94 120.0 . .
C96 C95 H95 120.0 . .
C94 C95 H95 120.0 . .
C95 C96 N12 120.0 . .
C95 C96 H96 120.0 . .
N12 C96 H96 120.0 . .
N13 C97 C98 121(2) . .
N13 C97 H97 119.7 . .
C98 C97 H97 119.7 . .
C99 C98 C97 119(2) . .
C99 C98 H98 120.7 . .
C97 C98 H98 120.7 . .
C100 C99 C98 119(2) . .
C100 C99 H99 120.7 . .
C98 C99 H99 120.6 . .
C99 C100 C101 123.3(17) . .
C99 C100 H100 118.3 . .
C101 C100 H100 118.3 . .
N13 C101 C100 117.3(16) . .
N13 C101 C102 116.2(15) . .
C100 C101 C102 126.5(15) . .
N14 C102 C103 121.5(19) . .
N14 C102 C101 118.0(14) . .
C103 C102 C101 120.4(16) . .
C104 C103 C102 120(2) . .
C104 C103 H103 120.2 . .
C102 C103 H103 120.2 . .
C103 C104 C105 120(2) . .
C103 C104 H104 119.9 . .
C105 C104 H104 119.9 . .
C106 C105 C104 115(2) . .
C106 C105 H105 122.6 . .
C104 C105 H105 122.6 . .
N14 C106 C105 127.5(19) . .
N14 C106 H106 116.2 . .
C105 C106 H106 116.2 . .
N15 C107 C108 127.4(17) . .
N15 C107 H107 116.3 . .
C108 C107 H107 116.3 . .
C109 C108 C107 114.0(18) . .
C109 C108 H108 123.0 . .
C107 C108 H108 123.0 . .
C110 C109 C108 118.6(16) . .
C110 C109 H109 120.7 . .
C108 C109 H109 120.7 . .
C109 C110 C111 122.9(17) . .
C109 C110 H110 118.5 . .
C111 C110 H110 118.5 . .
N15 C111 C110 120.2(17) . .
N15 C111 C112 115.4(14) . .
C110 C111 C112 124.4(16) . .
N16 C112 C113 119.4(19) . .
N16 C112 C111 120.2(14) . .
C113 C112 C111 120.1(19) . .
C112 C113 C114 120(3) . .
C112 C113 H113 120.2 . .
C114 C113 H113 120.2 . .
C115 C114 C113 112(3) . .
C115 C114 H114 123.8 . .
C113 C114 H114 123.8 . .
C116 C115 C114 125(3) . .
C116 C115 H115 117.6 . .
C114 C115 H115 117.6 . .
C115 C116 N16 120(2) . .
C115 C116 H116 120.1 . .
N16 C116 H116 120.1 . .
C118 C117 N17 124(2) . .
C118 C117 H117 117.9 . .
N17 C117 H117 117.9 . .
C117 C118 C119 122(3) . .
C117 C118 H118 119.0 . .
C119 C118 H118 119.0 . .
C118 C119 C120 111(3) . .
C118 C119 H119 124.5 . .
C120 C119 H119 124.5 . .
C121 C120 C119 128(2) . .
C121 C120 H120 116.2 . .
C119 C120 H120 116.2 . .
N17 C121 C120 117.4(19) . .
N17 C121 C122 118.4(17) . .
C120 C121 C122 123.9(17) . .
N18 C122 C123 120.1(19) . .
N18 C122 C121 116.2(16) . .
C123 C122 C121 123.6(18) . .
C124 C123 C122 121.5(19) . .
C124 C123 H123 119.3 . .
C122 C123 H123 119.3 . .
C123 C124 C125 122.8(19) . .
C123 C124 H124 118.6 . .
C125 C124 H124 118.6 . .
C126 C125 C124 110(2) . .
C126 C125 H125 125.2 . .
C124 C125 H125 125.2 . .
N18 C126 C125 129(2) . .
N18 C126 H126 115.7 . .
C125 C126 H126 115.7 . .
N19 C127 C128 125(2) . .
N19 C127 H127 117.6 . .
C128 C127 H127 117.6 . .
C129 C128 C127 119(2) . .
C129 C128 H128 120.4 . .
C127 C128 H128 120.4 . .
C128 C129 C130 115(2) . .
C128 C129 H129 122.7 . .
C130 C129 H129 122.7 . .
C131 C130 C129 125(2) . .
C131 C130 H130 117.6 . .
C129 C130 H130 117.6 . .
C130 C131 N19 118.3(19) . .
C130 C131 C132 125.4(17) . .
N19 C131 C132 116.3(15) . .
N20 C132 C133 121.3(19) . .
N20 C132 C131 117.4(16) . .
C133 C132 C131 121.3(16) . .
C134 C133 C132 124(2) . .
C134 C133 H133 117.8 . .
C132 C133 H133 117.8 . .
C133 C134 C135 115(2) . .
C133 C134 H134 122.3 . .
C135 C134 H134 122.3 . .
C134 C135 C136 116(2) . .
C134 C135 H135 122.1 . .
C136 C135 H135 122.1 . .
N20 C136 C135 127(2) . .
N20 C136 H136 116.4 . .
C135 C136 H136 116.4 . .

loop_
_geom_bond_atom_site_label_1
_geom_bond_atom_site_label_2
_geom_bond_distance
_geom_bond_site_symmetry_2
U1 O1 1.745(9) .
U1 O2 1.755(10) .
U1 O13 2.438(8) .
U1 O15 2.442(8) 4_466
U1 O9 2.448(8) .
U1 O10 2.458(8) .
U1 O14 2.469(8) .
U1 O16 2.513(8) 4_466
U2 O4 1.770(9) .
U2 O3 1.785(9) .
U2 O22 2.448(8) .
U2 O18 2.459(9) .
U2 O17 2.462(8) .
U2 O12 2.466(8) .
U2 O11 2.483(8) .
U2 O21 2.501(9) .
U3 O6 1.770(9) .
U3 O5 1.777(9) .
U3 O19 2.429(8) .
U3 O23 2.439(8) 1_655
U3 O25 2.471(8) .
U3 O26 2.475(9) .
U3 O24 2.479(7) 1_655
U3 O20 2.508(9) .
U4 O8 1.762(8) .
U4 O7 1.771(9) .
U4 O27 2.437(8) .
U4 O31 2.458(8) 4_545
U4 O29 2.460(8) .
U4 O32 2.483(8) 4_545
U4 O28 2.489(9) .
U4 O30 2.495(9) .
Ag1 N1 2.244(10) .
Ag1 N3 2.298(12) .
Ag1 N4 2.413(13) .
Ag1 N2 2.444(13) .
Ag2 N6 2.301(12) .
Ag2 N7 2.326(11) .
Ag2 N8 2.342(13) .
Ag2 N5 2.345(11) .
Ag2 Ag3 3.2752(19) .
Ag3 N11 2.190(12) .
Ag3 N10 2.304(13) .
Ag3 N12 2.327(16) .
Ag3 N9 2.331(13) .
Ag4 N14 2.282(13) .
Ag4 N15 2.293(14) .
Ag4 N16 2.319(13) .
Ag4 N13 2.349(14) .
Ag5 N20 2.254(17) .
Ag5 N18 2.262(16) .
Ag5 N17 2.354(16) .
Ag5 N19 2.361(15) .
S1 C2 1.705(13) .
S1 C5 1.715(12) .
S2 C8 1.697(12) .
S2 C11 1.717(12) .
S3 C14 1.707(13) .
S3 C17 1.717(12) .
S4 C20 1.708(12) .
S4 C23 1.715(13) .
S5 C29 1.705(12) .
S5 C26 1.721(12) .
S6 C32 1.705(13) .
S6 C35 1.737(13) .
O9 C1 1.260(14) .
O10 C1 1.282(15) .
O11 C6 1.285(15) .
O12 C6 1.273(15) .
O13 C7 1.229(14) .
O14 C7 1.269(15) .
O15 C12 1.273(15) .
O15 U1 2.442(8) 4_566
O16 C12 1.273(15) .
O16 U1 2.514(8) 4_566
O17 C13 1.252(14) .
O18 C13 1.246(16) .
O19 C18 1.270(17) .
O20 C18 1.247(16) .
O21 C19 1.248(14) .
O22 C19 1.227(15) .
O23 C24 1.242(16) .
O23 U3 2.439(8) 1_455
O24 C24 1.260(15) .
O24 U3 2.480(7) 1_455
O25 C25 1.251(14) .
O26 C25 1.256(14) .
O27 C30 1.280(15) .
O28 C30 1.294(15) .
O29 C31 1.264(15) .
O30 C31 1.249(15) .
O31 C36 1.258(15) .
O31 U4 2.458(8) 4_445
O32 C36 1.277(14) .
O32 U4 2.483(8) 4_445
O33 N21 1.287(12) .
O34 N21 1.277(12) .
O35 N21 1.277(12) .
O36 H36A 0.9736 .
O36 H36B 0.9402 .
O39 H39A 0.9109 .
O39 H39B 0.9025 .
O40 H40A 1.0096 .
O40 H40B 0.9782 .
N2 C46 1.293(19) .
N2 C42 1.366(19) .
N3 C47 1.34(2) .
N3 C51 1.357(19) .
N4 C56 1.32(2) .
N4 C52 1.335(19) .
N5 C57 1.334(19) .
N5 C61 1.365(17) .
N6 C66 1.341(17) .
N6 C62 1.346(15) .
N7 C67 1.294(18) .
N7 C71 1.393(18) .
N8 C76 1.37(2) .
N8 C72 1.376(19) .
N9 C77 1.33(2) .
N9 C81 1.368(18) .
N10 C86 1.378(19) .
N10 C82 1.38(2) .
N13 C97 1.31(2) .
N13 C101 1.375(19) .
N14 C102 1.290(19) .
N14 C106 1.33(2) .
N15 C107 1.31(2) .
N15 C111 1.35(2) .
N16 C116 1.35(2) .
N16 C112 1.36(2) .
N17 C121 1.33(2) .
N17 C117 1.45(3) .
N18 C122 1.35(2) .
N18 C126 1.35(3) .
N19 C127 1.31(3) .
N19 C131 1.362(19) .
N20 C136 1.26(3) .
N20 C132 1.34(2) .
C1 C2 1.454(18) .
C2 C3 1.394(18) .
C3 C4 1.395(19) .
C3 H3 0.9500 .
C4 C5 1.389(17) .
C4 H4 0.9500 .
C5 C6 1.473(17) .
C7 C8 1.485(15) .
C8 C9 1.370(16) .
C9 C10 1.410(16) .
C9 H9 0.9500 .
C10 C11 1.378(16) .
C10 H10 0.9500 .
C11 C12 1.441(16) .
C13 C14 1.475(18) .
C14 C15 1.394(18) .
C15 C16 1.408(17) .
C15 H15 0.9500 .
C16 C17 1.351(17) .
C16 H16 0.9500 .
C17 C18 1.527(11) .
C19 C20 1.493(16) .
C20 C21 1.366(17) .
C21 C22 1.411(17) .
C21 H21 0.9500 .
C22 C23 1.347(18) .
C22 H22 0.9500 .
C23 C24 1.506(18) .
C25 C26 1.455(17) .
C26 C27 1.383(17) .
C27 C28 1.422(18) .
C27 H27 0.9500 .
C28 C29 1.384(17) .
C28 H28 0.9500 .
C29 C30 1.426(17) .
C31 C32 1.467(17) .
C32 C33 1.397(18) .
C33 C34 1.431(16) .
C33 H33 0.9500 .
C34 C35 1.363(17) .
C34 H34 0.9500 .
C35 C36 1.493(17) .
N1 C37 1.3900 .
N1 C41 1.3900 .
C37 C38 1.3900 .
C37 H37 0.9500 .
C38 C39 1.3900 .
C38 H38 0.9500 .
C39 C40 1.3900 .
C39 H39 0.9500 .
C40 C41 1.3900 .
C40 H40 0.9500 .
C41 C42 1.449(19) .
C42 C43 1.40(2) .
C43 C44 1.35(3) .
C43 H43 0.9500 .
C44 C45 1.35(2) .
C44 H44 0.9500 .
C45 C46 1.33(2) .
C45 H45 0.9500 .
C46 H46 0.9500 .
C47 C48 1.35(2) .
C47 H47 0.9500 .
C48 C49 1.38(3) .
C48 H48 0.9500 .
C49 C50 1.35(2) .
C49 H49 0.9500 .
C50 C51 1.38(2) .
C50 H50 0.9500 .
C51 C52 1.52(2) .
C52 C53 1.40(2) .
C53 C54 1.39(2) .
C53 H53 0.9500 .
C54 C55 1.35(3) .
C54 H54 0.9500 .
C55 C56 1.33(3) .
C55 H55 0.9500 .
C56 H56 0.9500 .
C57 C58 1.42(2) .
C57 H57 0.9500 .
C58 C59 1.39(2) .
C58 H58 0.9500 .
C59 C60 1.39(2) .
C59 H59 0.9500 .
C60 C61 1.355(18) .
C60 H60 0.9500 .
C61 C62 1.484(18) .
C62 C63 1.412(19) .
C63 C64 1.37(2) .
C63 H63 0.9500 .
C64 C65 1.38(2) .
C64 H64 0.9500 .
C65 C66 1.40(2) .
C65 H65 0.9500 .
C66 H66 0.9500 .
C67 C68 1.37(2) .
C67 H67 0.9500 .
C68 C69 1.36(2) .
C68 H68 0.9500 .
C69 C70 1.32(2) .
C69 H69 0.9500 .
C70 C71 1.41(2) .
C70 H70 0.9500 .
C71 C72 1.42(2) .
C72 C73 1.44(2) .
C73 C74 1.36(2) .
C73 H73 0.9500 .
C74 C75 1.38(2) .
C74 H74 0.9500 .
C75 C76 1.38(3) .
C75 H75 0.9500 .
C76 H76 0.9500 .
C77 C78 1.40(2) .
C77 H77 0.9500 .
C78 C79 1.34(2) .
C78 H78 0.9500 .
C79 C80 1.38(2) .
C79 H79 0.9500 .
C80 C81 1.41(2) .
C80 H80 0.9500 .
C81 C82 1.41(2) .
C82 C83 1.50(3) .
C83 C84 1.37(3) .
C83 H83 0.9500 .
C84 C85 1.32(3) .
C84 H84 0.9500 .
C85 C86 1.39(3) .
C85 H85 0.9500 .
C86 H86 0.9500 .
N11 C87 1.3900 .
N11 C91 1.3900 .
C87 C88 1.3900 .
C87 H87 0.9500 .
C88 C89 1.3900 .
C88 H88 0.9500 .
C89 C90 1.3900 .
C89 H89 0.9500 .
C90 C91 1.3900 .
C90 H90 0.9500 .
C91 C92 1.35(2) .
N12 C92 1.3900 .
N12 C96 1.3900 .
C92 C93 1.3900 .
C93 C94 1.3900 .
C93 H93 0.9500 .
C94 C95 1.3900 .
C94 H94 0.9500 .
C95 C96 1.3900 .
C95 H95 0.9500 .
C96 H96 0.9500 .
C97 C98 1.42(3) .
C97 H97 0.9500 .
C98 C99 1.38(3) .
C98 H98 0.9500 .
C99 C100 1.31(3) .
C99 H99 0.9500 .
C100 C101 1.40(2) .
C100 H100 0.9500 .
C101 C102 1.49(2) .
C102 C103 1.45(2) .
C103 C104 1.31(3) .
C103 H103 0.9500 .
C104 C105 1.39(3) .
C104 H104 0.9500 .
C105 C106 1.37(2) .
C105 H105 0.9500 .
C106 H106 0.9500 .
C107 C108 1.44(2) .
C107 H107 0.9500 .
C108 C109 1.40(3) .
C108 H108 0.9500 .
C109 C110 1.36(2) .
C109 H109 0.9500 .
C110 C111 1.40(2) .
C110 H110 0.9500 .
C111 C112 1.40(3) .
C112 C113 1.40(3) .
C113 C114 1.51(4) .
C113 H113 0.9500 .
C114 C115 1.43(3) .
C114 H114 0.9500 .
C115 C116 1.34(3) .
C115 H115 0.9500 .
C116 H116 0.9500 .
C117 C118 1.37(3) .
C117 H117 0.9500 .
C118 C119 1.411(13) .
C118 H118 0.9500 .
C119 C120 1.46(3) .
C119 H119 0.9500 .
C120 C121 1.44(3) .
C120 H120 0.9500 .
C121 C122 1.44(3) .
C122 C123 1.37(2) .
C123 C124 1.34(3) .
C123 H123 0.9500 .
C124 C125 1.45(3) .
C124 H124 0.9500 .
C125 C126 1.40(3) .
C125 H125 0.9500 .
C126 H126 0.9500 .
C127 C128 1.39(3) .
C127 H127 0.9500 .
C128 C129 1.36(3) .
C128 H128 0.9500 .
C129 C130 1.40(3) .
C129 H129 0.9500 .
C130 C131 1.35(2) .
C130 H130 0.9500 .
C131 C132 1.48(3) .
C132 C133 1.35(2) .
C133 C134 1.34(3) .
C133 H133 0.9500 .
C134 C135 1.38(3) .
C134 H134 0.9500 .
C135 C136 1.42(3) .
C135 H135 0.9500 .
C136 H136 0.9500 .

loop_
_geom_hbond_atom_site_label_D
_geom_hbond_atom_site_label_H
_geom_hbond_atom_site_label_A
_geom_hbond_distance_DH
_geom_hbond_distance_HA
_geom_hbond_distance_DA
_geom_hbond_angle_DHA
_geom_hbond_site_symmetry_A
O36 H36B O44 0.94 2.49 2.96(4) 111.2 3
O39 H39A O41 0.91 1.91 2.76(2) 155.3 3_655
O39 H39B O43 0.90 1.96 2.83(2) 161.2 3_655
O40 H40A O42 1.01 1.92 2.75(3) 137.6 .
